data_4082657
loop_
_publ_author_name
'Donoli, Alessandro'
'Bisello, Annalisa'
'Cardena, Roberta'
'Prinzivalli, Cristina'
'Crisma, Marco'
'Santi, Saverio'

_publ_section_title
;
 Charge Transfer Properties in Cyclopenta[l]phenanthrene Ferrocenyl
 Complexes
;
_journal_issue 5
_journal_name_full Organometallics
_journal_page_first 1135
_journal_paper_doi 10.1021/om4009668
_journal_volume 33
_journal_year 2014
_chemical_formula_sum 'C22 H16 Fe'
_chemical_formula_weight 336.20
_chemical_name_systematic
;
 (/h^5^-cyclopenta[l]phenanthrenyl)FeCp
;
_space_group_IT_number 2
_symmetry_cell_setting triclinic
_symmetry_space_group_name_Hall '-P 1'
_symmetry_space_group_name_H-M 'P -1'
_atom_sites_solution_hydrogens geom
_atom_sites_solution_primary direct
_atom_sites_solution_secondary difmap
_audit_creation_method SHELXL-97
_cell_angle_alpha 65.670(4)
_cell_angle_beta 81.678(3)
_cell_angle_gamma 80.081(3)
_cell_formula_units_Z 8
_cell_length_a 9.8052(3)
_cell_length_b 17.1425(9)
_cell_length_c 20.6867(7)
_cell_measurement_reflns_used 11176
_cell_measurement_temperature 293(2)
_cell_measurement_theta_max 28.8795
_cell_measurement_theta_min 2.1642
_cell_volume 3110.4(2)
_computing_cell_refinement
;
CrysAlisPro, Oxford Diffraction Ltd.,
Version 1.171.33.52 (release 06-11-2009 CrysAlis171 .NET)
(compiled Nov  6 2009,16:24:50)
;
_computing_data_collection
;
CrysAlisPro, Oxford Diffraction Ltd.,
Version 1.171.33.52 (release 06-11-2009 CrysAlis171 .NET)
(compiled Nov  6 2009,16:24:50)
;
_computing_data_reduction
;
CrysAlisPro, Oxford Diffraction Ltd.,
Version 1.171.33.52 (release 06-11-2009 CrysAlis171 .NET)
(compiled Nov  6 2009,16:24:50)
;
_computing_structure_refinement 'SHELXL-97 (Sheldrick, 2008)'
_computing_structure_solution 'SIR2002 (Burla et al., 2003)'
_diffrn_ambient_temperature 293(2)
_diffrn_detector_area_resol_mean 16.1274
_diffrn_measured_fraction_theta_full 0.999
_diffrn_measured_fraction_theta_max 0.999
_diffrn_measurement_device_type 'Xcalibur, Eos, Gemini'
_diffrn_measurement_method '\w scans'
_diffrn_radiation_monochromator graphite
_diffrn_radiation_source 'Enhance (Mo) X-ray Source'
_diffrn_radiation_type MoK\a
_diffrn_radiation_wavelength 0.71069
_diffrn_reflns_av_R_equivalents 0.0530
_diffrn_reflns_av_sigmaI/netI 0.0553
_diffrn_reflns_limit_h_max 12
_diffrn_reflns_limit_h_min -12
_diffrn_reflns_limit_k_max 21
_diffrn_reflns_limit_k_min -21
_diffrn_reflns_limit_l_max 25
_diffrn_reflns_limit_l_min -25
_diffrn_reflns_number 42216
_diffrn_reflns_theta_full 26.37
_diffrn_reflns_theta_max 26.37
_diffrn_reflns_theta_min 2.17
_diffrn_standards_number 0
_exptl_absorpt_coefficient_mu 0.965
_exptl_absorpt_correction_T_max 1.00000
_exptl_absorpt_correction_T_min 0.85125
_exptl_absorpt_correction_type multi-scan
_exptl_absorpt_process_details
;
CrysAlisPro, Oxford Diffraction Ltd.,
Version 1.171.33.52 (release 06-11-2009 CrysAlis171 .NET)
(compiled Nov  6 2009,16:24:50)
Empirical absorption correction using spherical harmonics,
 implemented in SCALE3 ABSPACK scaling algorithm.
;
_exptl_crystal_colour red
_exptl_crystal_density_diffrn 1.436
_exptl_crystal_density_method 'not measured'
_exptl_crystal_description plate
_exptl_crystal_F_000 1392
_exptl_crystal_size_max 0.60
_exptl_crystal_size_mid 0.40
_exptl_crystal_size_min 0.03
_refine_diff_density_max 0.951
_refine_diff_density_min -0.518
_refine_diff_density_rms 0.099
_refine_ls_extinction_method none
_refine_ls_goodness_of_fit_ref 1.045
_refine_ls_hydrogen_treatment constr
_refine_ls_matrix_type full
_refine_ls_number_parameters 829
_refine_ls_number_reflns 12714
_refine_ls_number_restraints 0
_refine_ls_restrained_S_all 1.045
_refine_ls_R_factor_all 0.1122
_refine_ls_R_factor_gt 0.0723
_refine_ls_shift/su_max 0.001
_refine_ls_shift/su_mean 0.000
_refine_ls_structure_factor_coef Fsqd
_refine_ls_weighting_details 'calc w=1/[\s^2^(Fo^2^)+(0.0873P)^2^+8.9143P] where P=(Fo^2^+2Fc^2^)/3'
_refine_ls_weighting_scheme calc
_refine_ls_wR_factor_gt 0.1869
_refine_ls_wR_factor_ref 0.2050
_reflns_number_gt 8202
_reflns_number_total 12714
_reflns_threshold_expression >2sigma(I)
_cod_data_source_file om4009668_si_001.cif
_cod_data_source_block mc186f
_cod_depositor_comments
;
The following automatic conversions were performed:

'_symmetry_cell_setting' value 'Triclinic' changed to 'triclinic'
according to
/usr/data/users/saulius/crontab/automatic-downloads/current/ACS/lib/dictionaries/cif_core.dic
dictionary named 'cif_core.dic' version 2.4.2 from 2011-04-26.

Automatic conversion script
Id: cif_fix_values 2281 2013-09-26 08:29:07Z andrius 
;
_cod_database_code 4082657

loop_
_symmetry_equiv_pos_as_xyz
'x, y, z'
'-x, -y, -z'

loop_
_atom_site_label
_atom_site_type_symbol
_atom_site_fract_x
_atom_site_fract_y
_atom_site_fract_z
_atom_site_U_iso_or_equiv
_atom_site_adp_type
_atom_site_occupancy
_atom_site_symmetry_multiplicity
_atom_site_calc_flag
_atom_site_refinement_flags
Fe1 Fe 0.14094(7) 0.47399(5) 0.71784(4) 0.0337(2) Uani 1 1 d .
C1A C 0.0832(6) 0.3607(4) 0.7280(3) 0.0482(15) Uani 1 1 d .
H1A H 0.1199 0.3301 0.7000 0.058 Uiso 1 1 calc R
C2A C 0.1333(6) 0.3511(4) 0.7922(3) 0.0527(16) Uani 1 1 d .
H2A H 0.2077 0.3119 0.8141 0.063 Uiso 1 1 calc R
C3A C 0.0515(6) 0.4110(4) 0.8176(3) 0.0478(15) Uani 1 1 d .
H3A H 0.0641 0.4191 0.8580 0.057 Uiso 1 1 calc R
C4A C -0.0535(5) 0.4564(3) 0.7697(3) 0.0367(12) Uani 1 1 d .
C5A C -0.0346(5) 0.4263(3) 0.7140(3) 0.0391(13) Uani 1 1 d .
C6A C -0.1245(5) 0.4614(3) 0.6562(3) 0.0356(12) Uani 1 1 d .
C7A C -0.1050(6) 0.4351(5) 0.6003(4) 0.0544(16) Uani 1 1 d .
H7A H -0.0305 0.3938 0.5991 0.065 Uiso 1 1 calc R
C8A C -0.1921(8) 0.4680(5) 0.5465(4) 0.069(2) Uani 1 1 d .
H8A H -0.1765 0.4494 0.5094 0.083 Uiso 1 1 calc R
C9A C -0.3035(7) 0.5291(5) 0.5478(4) 0.0615(18) Uani 1 1 d .
H9A H -0.3636 0.5500 0.5118 0.074 Uiso 1 1 calc R
C10A C -0.3285(6) 0.5604(4) 0.6016(3) 0.0458(15) Uani 1 1 d .
H10A H -0.4014 0.6033 0.6007 0.055 Uiso 1 1 calc R
C11A C -0.2384(5) 0.5244(3) 0.6582(3) 0.0353(12) Uani 1 1 d .
C12A C -0.2613(5) 0.5542(3) 0.7168(3) 0.0360(12) Uani 1 1 d .
C13A C -0.3744(6) 0.6151(4) 0.7202(4) 0.0529(16) Uani 1 1 d .
H13A H -0.4354 0.6378 0.6845 0.063 Uiso 1 1 calc R
C14A C -0.3965(8) 0.6419(5) 0.7755(4) 0.069(2) Uani 1 1 d .
H14A H -0.4732 0.6815 0.7774 0.083 Uiso 1 1 calc R
C15A C -0.3048(8) 0.6101(5) 0.8286(4) 0.071(2) Uani 1 1 d .
H15A H -0.3192 0.6289 0.8656 0.085 Uiso 1 1 calc R
C16A C -0.1928(7) 0.5507(4) 0.8259(3) 0.0544(16) Uani 1 1 d .
H16A H -0.1347 0.5272 0.8629 0.065 Uiso 1 1 calc R
C17A C -0.1640(4) 0.5243(3) 0.7688(2) 0.0214(9) Uani 1 1 d .
C18A C 0.2861(6) 0.5102(4) 0.6333(3) 0.0488(15) Uani 1 1 d .
H18A H 0.3184 0.4811 0.6037 0.059 Uiso 1 1 calc R
C19A C 0.3442(6) 0.4972(4) 0.6964(3) 0.0499(16) Uani 1 1 d .
H19A H 0.4215 0.4585 0.7152 0.060 Uiso 1 1 calc R
C20A C 0.2648(6) 0.5529(4) 0.7252(3) 0.0536(17) Uani 1 1 d .
H20A H 0.2802 0.5574 0.7668 0.064 Uiso 1 1 calc R
C21A C 0.1563(7) 0.6017(4) 0.6804(3) 0.0518(16) Uani 1 1 d .
H21A H 0.0887 0.6433 0.6875 0.062 Uiso 1 1 calc R
C22A C 0.1706(6) 0.5751(4) 0.6229(3) 0.0449(14) Uani 1 1 d .
H22A H 0.1142 0.5965 0.5853 0.054 Uiso 1 1 calc R
Fe2 Fe 0.64487(7) 0.95576(5) 0.74933(4) 0.0339(2) Uani 1 1 d .
C1B C 0.7593(6) 0.9288(4) 0.6686(3) 0.0446(13) Uani 1 1 d .
H1B H 0.7539 0.8819 0.6578 0.053 Uiso 1 1 calc R
C2B C 0.6789(6) 1.0122(4) 0.6410(3) 0.0466(14) Uani 1 1 d .
H2B H 0.6132 1.0291 0.6080 0.056 Uiso 1 1 calc R
C3B C 0.7152(6) 1.0644(4) 0.6717(3) 0.0429(13) Uani 1 1 d .
H3B H 0.6766 1.1208 0.6640 0.052 Uiso 1 1 calc R
C4B C 0.8223(5) 1.0145(3) 0.7170(3) 0.0363(12) Uani 1 1 d .
C5B C 0.8490(5) 0.9319(4) 0.7157(3) 0.0370(12) Uani 1 1 d .
C6B C 0.9523(5) 0.8657(4) 0.7585(3) 0.0367(12) Uani 1 1 d .
C7B C 0.9741(6) 0.7824(4) 0.7605(3) 0.0501(15) Uani 1 1 d .
H7B H 0.9215 0.7677 0.7342 0.060 Uiso 1 1 calc R
C8B C 1.0730(7) 0.7214(4) 0.8011(4) 0.0616(18) Uani 1 1 d .
H8B H 1.0876 0.6658 0.8024 0.074 Uiso 1 1 calc R
C9B C 1.1510(7) 0.7446(5) 0.8404(3) 0.0633(19) Uani 1 1 d .
H9B H 1.2195 0.7039 0.8666 0.076 Uiso 1 1 calc R
C10B C 1.1306(6) 0.8249(4) 0.8420(3) 0.0533(17) Uani 1 1 d .
H10B H 1.1810 0.8375 0.8705 0.064 Uiso 1 1 calc R
C11B C 1.0306(5) 0.8888(4) 0.7991(3) 0.0384(12) Uani 1 1 d .
C12B C 1.0051(5) 0.9760(4) 0.7989(3) 0.0381(13) Uani 1 1 d .
C13B C 1.0842(6) 1.0014(5) 0.8366(3) 0.0493(16) Uani 1 1 d .
H13B H 1.1538 0.9620 0.8629 0.059 Uiso 1 1 calc R
C14B C 1.0612(7) 1.0834(5) 0.8355(4) 0.0604(18) Uani 1 1 d .
H14B H 1.1159 1.0986 0.8606 0.072 Uiso 1 1 calc R
C15B C 0.9583(7) 1.1430(5) 0.7978(4) 0.0597(18) Uani 1 1 d .
H15B H 0.9419 1.1979 0.7981 0.072 Uiso 1 1 calc R
C16B C 0.8798(6) 1.1207(4) 0.7595(3) 0.0491(15) Uani 1 1 d .
H16B H 0.8115 1.1614 0.7331 0.059 Uiso 1 1 calc R
C17B C 0.9007(5) 1.0380(4) 0.7597(3) 0.0362(12) Uani 1 1 d .
C18B C 0.5189(7) 0.8618(4) 0.8008(4) 0.0581(17) Uani 1 1 d .
H18B H 0.5137 0.8154 0.7893 0.070 Uiso 1 1 calc R
C19B C 0.4389(6) 0.9425(5) 0.7748(4) 0.0581(18) Uani 1 1 d .
H19B H 0.3712 0.9596 0.7428 0.070 Uiso 1 1 calc R
C20B C 0.4791(6) 0.9934(4) 0.8057(3) 0.0542(16) Uani 1 1 d .
H20B H 0.4424 1.0501 0.7976 0.065 Uiso 1 1 calc R
C21B C 0.5838(6) 0.9443(5) 0.8511(3) 0.0542(17) Uani 1 1 d .
H21B H 0.6280 0.9625 0.8783 0.065 Uiso 1 1 calc R
C22B C 0.6097(6) 0.8632(4) 0.8479(3) 0.0512(16) Uani 1 1 d .
H22B H 0.6750 0.8180 0.8723 0.061 Uiso 1 1 calc R
Fe3 Fe 0.35451(8) 0.72674(5) 0.08207(4) 0.0393(2) Uani 1 1 d .
C1C C 0.4071(6) 0.7588(5) 0.1589(3) 0.0559(17) Uani 1 1 d .
H1C H 0.3689 0.8079 0.1670 0.067 Uiso 1 1 calc R
C2C C 0.3563(7) 0.6773(5) 0.1902(3) 0.0594(19) Uani 1 1 d .
H2C H 0.2802 0.6637 0.2235 0.071 Uiso 1 1 calc R
C3C C 0.4402(6) 0.6195(5) 0.1624(3) 0.0561(17) Uani 1 1 d .
H3C H 0.4280 0.5628 0.1732 0.067 Uiso 1 1 calc R
C4C C 0.5472(6) 0.6663(4) 0.1147(3) 0.0445(14) Uani 1 1 d .
C5C C 0.5275(5) 0.7516(4) 0.1127(3) 0.0387(13) Uani 1 1 d .
C6C C 0.6214(5) 0.8135(3) 0.0683(3) 0.0342(11) Uani 1 1 d .
C7C C 0.6024(6) 0.8966(4) 0.0665(4) 0.0513(15) Uani 1 1 d .
H7C H 0.5269 0.9133 0.0928 0.062 Uiso 1 1 calc R
C8C C 0.6941(7) 0.9542(4) 0.0264(4) 0.0607(18) Uani 1 1 d .
H8C H 0.6806 1.0098 0.0253 0.073 Uiso 1 1 calc R
C9C C 0.8075(7) 0.9287(4) -0.0127(4) 0.0592(18) Uani 1 1 d .
H9C H 0.8699 0.9678 -0.0391 0.071 Uiso 1 1 calc R
C10C C 0.8310(5) 0.8454(3) -0.0137(3) 0.0383(13) Uani 1 1 d .
H10C H 0.9063 0.8295 -0.0405 0.046 Uiso 1 1 calc R
C11C C 0.7343(5) 0.7873(3) 0.0281(3) 0.0342(11) Uani 1 1 d .
C12C C 0.7521(6) 0.7008(3) 0.0278(3) 0.0385(12) Uani 1 1 d .
C13C C 0.8594(7) 0.6751(4) -0.0151(3) 0.0528(16) Uani 1 1 d .
H13C H 0.9204 0.7138 -0.0441 0.063 Uiso 1 1 calc R
C14C C 0.8754(8) 0.5950(5) -0.0148(4) 0.070(2) Uani 1 1 d .
H14C H 0.9480 0.5792 -0.0431 0.084 Uiso 1 1 calc R
C15C C 0.7858(9) 0.5366(5) 0.0265(5) 0.078(2) Uani 1 1 d .
H15C H 0.7980 0.4818 0.0261 0.093 Uiso 1 1 calc R
C16C C 0.6797(8) 0.5589(4) 0.0677(4) 0.0627(18) Uani 1 1 d .
H16C H 0.6194 0.5186 0.0946 0.075 Uiso 1 1 calc R
C17C C 0.6572(5) 0.6372(3) 0.0716(2) 0.0342(12) Uani 1 1 d .
C18C C 0.2070(6) 0.8198(4) 0.0259(3) 0.0568(17) Uani 1 1 d .
H18C H 0.1693 0.8695 0.0331 0.068 Uiso 1 1 calc R
C19C C 0.1549(7) 0.7413(5) 0.0578(4) 0.068(2) Uani 1 1 d .
H19C H 0.0771 0.7290 0.0901 0.082 Uiso 1 1 calc R
C20C C 0.2407(8) 0.6835(5) 0.0327(4) 0.071(2) Uani 1 1 d .
H20C H 0.2293 0.6261 0.0457 0.085 Uiso 1 1 calc R
C21C C 0.3484(7) 0.7273(5) -0.0160(3) 0.0605(18) Uani 1 1 d .
H21C H 0.4190 0.7044 -0.0408 0.073 Uiso 1 1 calc R
C22C C 0.3264(6) 0.8122(4) -0.0192(3) 0.0502(16) Uani 1 1 d .
H22C H 0.3811 0.8557 -0.0464 0.060 Uiso 1 1 calc R
Fe4 Fe 0.85872(7) 0.84144(5) 0.46164(4) 0.0405(2) Uani 1 1 d .
C1D C 0.7413(6) 0.9538(4) 0.4568(4) 0.0523(16) Uani 1 1 d .
H1D H 0.7413 0.9809 0.4875 0.063 Uiso 1 1 calc R
C2D C 0.8283(6) 0.9669(4) 0.3928(4) 0.063(2) Uani 1 1 d .
H2D H 0.8946 1.0050 0.3743 0.076 Uiso 1 1 calc R
C3D C 0.7980(6) 0.9128(4) 0.3618(3) 0.0568(18) Uani 1 1 d .
H3D H 0.8420 0.9080 0.3204 0.068 Uiso 1 1 calc R
C4D C 0.6865(5) 0.8664(3) 0.4062(3) 0.0409(13) Uani 1 1 d .
C5D C 0.6539(5) 0.8914(3) 0.4648(3) 0.0372(12) Uani 1 1 d .
C6D C 0.5465(5) 0.8538(3) 0.5200(3) 0.0371(12) Uani 1 1 d .
C7D C 0.5108(6) 0.8768(4) 0.5777(3) 0.0477(14) Uani 1 1 d .
H7D H 0.5578 0.9173 0.5814 0.057 Uiso 1 1 calc R
C8D C 0.4074(7) 0.8413(4) 0.6300(4) 0.0591(17) Uani 1 1 d .
H8D H 0.3843 0.8575 0.6683 0.071 Uiso 1 1 calc R
C9D C 0.3395(6) 0.7808(4) 0.6229(3) 0.0537(16) Uani 1 1 d .
H9D H 0.2718 0.7555 0.6585 0.064 Uiso 1 1 calc R
C10D C 0.3673(4) 0.7556(3) 0.5649(2) 0.0306(11) Uani 1 1 d .
H10D H 0.3174 0.7167 0.5606 0.037 Uiso 1 1 calc R
C11D C 0.4751(5) 0.7926(3) 0.5137(3) 0.0357(12) Uani 1 1 d .
C12D C 0.5063(5) 0.7682(3) 0.4522(3) 0.0361(12) Uani 1 1 d .
C13D C 0.4335(6) 0.7114(4) 0.4423(4) 0.0507(15) Uani 1 1 d .
H13D H 0.3645 0.6860 0.4769 0.061 Uiso 1 1 calc R
C14D C 0.4589(7) 0.6917(4) 0.3841(4) 0.0601(18) Uani 1 1 d .
H14D H 0.4065 0.6544 0.3791 0.072 Uiso 1 1 calc R
C15D C 0.5633(8) 0.7271(5) 0.3320(4) 0.0648(19) Uani 1 1 d .
H15D H 0.5821 0.7132 0.2924 0.078 Uiso 1 1 calc R
C16D C 0.6383(7) 0.7827(4) 0.3397(3) 0.0549(17) Uani 1 1 d .
H16D H 0.7083 0.8064 0.3049 0.066 Uiso 1 1 calc R
C17D C 0.6119(5) 0.8049(3) 0.3989(3) 0.0390(12) Uani 1 1 d .
C18D C 0.9785(7) 0.8022(5) 0.5450(4) 0.0631(18) Uani 1 1 d .
H18D H 0.9796 0.8312 0.5742 0.076 Uiso 1 1 calc R
C19D C 1.0626(6) 0.8123(5) 0.4822(4) 0.0602(19) Uani 1 1 d .
H19D H 1.1303 0.8494 0.4623 0.072 Uiso 1 1 calc R
C20D C 1.0283(6) 0.7576(4) 0.4543(4) 0.0586(17) Uani 1 1 d .
H20D H 1.0694 0.7523 0.4126 0.070 Uiso 1 1 calc R
C21D C 0.9224(7) 0.7119(4) 0.4989(4) 0.0604(18) Uani 1 1 d .
H21D H 0.8804 0.6712 0.4924 0.072 Uiso 1 1 calc R
C22D C 0.8911(6) 0.7393(4) 0.5557(4) 0.0598(19) Uani 1 1 d .
H22D H 0.8247 0.7195 0.5937 0.072 Uiso 1 1 calc R

loop_
_atom_site_aniso_label
_atom_site_aniso_U_11
_atom_site_aniso_U_22
_atom_site_aniso_U_33
_atom_site_aniso_U_23
_atom_site_aniso_U_13
_atom_site_aniso_U_12
Fe1 0.0263(4) 0.0357(4) 0.0316(4) -0.0037(3) -0.0084(3) -0.0046(3)
C1A 0.032(3) 0.034(3) 0.068(4) -0.010(3) -0.010(3) 0.000(2)
C2A 0.045(3) 0.042(3) 0.049(4) 0.008(3) -0.016(3) -0.007(3)
C3A 0.041(3) 0.052(4) 0.034(3) 0.001(3) -0.007(2) -0.009(3)
C4A 0.035(3) 0.034(3) 0.036(3) -0.004(2) -0.005(2) -0.013(2)
C5A 0.030(3) 0.031(3) 0.052(3) -0.011(2) -0.006(2) -0.005(2)
C6A 0.027(3) 0.039(3) 0.044(3) -0.016(2) -0.004(2) -0.011(2)
C7A 0.040(3) 0.070(4) 0.063(4) -0.035(4) -0.007(3) -0.005(3)
C8A 0.065(5) 0.098(6) 0.063(5) -0.049(4) -0.017(4) -0.006(4)
C9A 0.056(4) 0.068(4) 0.061(4) -0.020(4) -0.025(3) -0.006(4)
C10A 0.035(3) 0.070(4) 0.028(3) -0.009(3) -0.002(2) -0.022(3)
C11A 0.028(3) 0.033(3) 0.035(3) -0.002(2) -0.005(2) -0.008(2)
C12A 0.034(3) 0.030(3) 0.039(3) -0.008(2) 0.002(2) -0.009(2)
C13A 0.048(4) 0.043(3) 0.063(4) -0.018(3) -0.006(3) 0.001(3)
C14A 0.062(5) 0.062(4) 0.086(5) -0.041(4) -0.005(4) 0.015(4)
C15A 0.078(5) 0.078(5) 0.072(5) -0.051(4) 0.005(4) -0.001(4)
C16A 0.055(4) 0.064(4) 0.046(4) -0.020(3) -0.002(3) -0.015(3)
C17A 0.021(2) 0.022(2) 0.023(2) -0.0095(18) -0.0035(17) -0.0056(17)
C18A 0.039(3) 0.052(4) 0.045(3) -0.011(3) -0.002(3) -0.003(3)
C19A 0.026(3) 0.058(4) 0.049(3) -0.003(3) -0.007(2) -0.006(3)
C20A 0.051(4) 0.065(4) 0.045(3) -0.013(3) -0.013(3) -0.026(3)
C21A 0.051(4) 0.043(3) 0.052(4) -0.008(3) -0.002(3) -0.015(3)
C22A 0.042(3) 0.052(3) 0.025(3) 0.002(2) -0.005(2) -0.006(3)
Fe2 0.0245(4) 0.0416(4) 0.0328(4) -0.0117(3) -0.0075(3) -0.0002(3)
C1B 0.039(3) 0.055(4) 0.040(3) -0.022(3) -0.008(2) 0.002(3)
C2B 0.041(3) 0.058(4) 0.033(3) -0.012(3) -0.013(2) 0.004(3)
C3B 0.042(3) 0.046(3) 0.029(3) -0.003(2) -0.006(2) -0.003(3)
C4B 0.030(3) 0.040(3) 0.027(3) -0.003(2) -0.003(2) 0.000(2)
C5B 0.028(3) 0.050(3) 0.031(3) -0.015(2) -0.005(2) 0.000(2)
C6B 0.024(2) 0.049(3) 0.033(3) -0.015(2) -0.002(2) 0.002(2)
C7B 0.046(3) 0.060(4) 0.044(3) -0.025(3) -0.004(3) 0.006(3)
C8B 0.069(5) 0.051(4) 0.055(4) -0.020(3) -0.004(3) 0.015(3)
C9B 0.049(4) 0.073(5) 0.045(4) -0.007(3) -0.015(3) 0.018(3)
C10B 0.025(3) 0.057(4) 0.058(4) -0.003(3) -0.004(3) -0.004(3)
C11B 0.022(2) 0.052(3) 0.033(3) -0.010(2) 0.001(2) -0.003(2)
C12B 0.025(3) 0.052(3) 0.029(3) -0.007(2) 0.005(2) -0.014(2)
C13B 0.033(3) 0.079(5) 0.037(3) -0.020(3) -0.006(2) -0.017(3)
C14B 0.048(4) 0.084(5) 0.064(4) -0.037(4) -0.003(3) -0.030(4)
C15B 0.060(4) 0.066(4) 0.067(4) -0.037(4) 0.009(3) -0.025(4)
C16B 0.042(3) 0.055(4) 0.046(3) -0.016(3) 0.002(3) -0.010(3)
C17B 0.025(2) 0.047(3) 0.033(3) -0.012(2) 0.002(2) -0.010(2)
C18B 0.048(4) 0.056(4) 0.067(4) -0.017(3) -0.002(3) -0.020(3)
C19B 0.029(3) 0.083(5) 0.055(4) -0.018(4) -0.004(3) -0.010(3)
C20B 0.041(3) 0.061(4) 0.052(4) -0.020(3) 0.003(3) 0.002(3)
C21B 0.038(3) 0.084(5) 0.037(3) -0.022(3) 0.002(2) -0.008(3)
C22B 0.045(3) 0.053(4) 0.037(3) -0.003(3) -0.002(3) 0.000(3)
Fe3 0.0291(4) 0.0457(5) 0.0332(4) -0.0014(3) -0.0070(3) -0.0119(3)
C1C 0.040(3) 0.089(5) 0.043(3) -0.031(3) -0.002(3) -0.007(3)
C2C 0.045(4) 0.093(5) 0.031(3) -0.008(3) 0.002(3) -0.030(4)
C3C 0.045(4) 0.064(4) 0.039(3) 0.004(3) -0.012(3) -0.012(3)
C4C 0.040(3) 0.045(3) 0.035(3) 0.002(3) -0.018(2) -0.006(3)
C5C 0.028(3) 0.056(3) 0.030(3) -0.014(3) -0.006(2) -0.006(2)
C6C 0.027(2) 0.043(3) 0.033(3) -0.014(2) -0.007(2) -0.007(2)
C7C 0.041(3) 0.059(4) 0.063(4) -0.034(3) -0.008(3) -0.003(3)
C8C 0.058(4) 0.047(4) 0.084(5) -0.028(4) -0.013(4) -0.014(3)
C9C 0.055(4) 0.059(4) 0.060(4) -0.012(3) -0.008(3) -0.027(3)
C10C 0.030(3) 0.041(3) 0.032(3) 0.004(2) -0.007(2) -0.020(2)
C11C 0.025(2) 0.045(3) 0.031(3) -0.012(2) -0.010(2) -0.001(2)
C12C 0.038(3) 0.040(3) 0.031(3) -0.008(2) -0.015(2) 0.005(2)
C13C 0.048(4) 0.062(4) 0.043(3) -0.019(3) -0.007(3) 0.008(3)
C14C 0.075(5) 0.071(5) 0.063(5) -0.036(4) -0.008(4) 0.019(4)
C15C 0.092(6) 0.059(5) 0.094(6) -0.046(5) -0.031(5) 0.020(4)
C16C 0.066(5) 0.051(4) 0.065(4) -0.017(3) -0.019(4) 0.001(3)
C17C 0.038(3) 0.034(3) 0.020(2) -0.001(2) -0.015(2) 0.009(2)
C18C 0.039(3) 0.054(4) 0.057(4) 0.000(3) -0.011(3) -0.005(3)
C19C 0.038(3) 0.076(5) 0.066(4) 0.007(4) -0.017(3) -0.028(4)
C20C 0.080(5) 0.057(4) 0.072(5) -0.003(4) -0.042(4) -0.026(4)
C21C 0.059(4) 0.076(5) 0.038(3) -0.010(3) -0.020(3) -0.006(4)
C22C 0.044(3) 0.061(4) 0.035(3) -0.002(3) -0.015(3) -0.012(3)
Fe4 0.0223(4) 0.0360(4) 0.0471(5) 0.0000(4) -0.0043(3) -0.0038(3)
C1D 0.037(3) 0.036(3) 0.077(4) -0.014(3) -0.008(3) -0.004(3)
C2D 0.038(3) 0.039(3) 0.081(5) 0.008(3) -0.006(3) -0.007(3)
C3D 0.035(3) 0.057(4) 0.050(4) 0.009(3) -0.001(3) -0.010(3)
C4D 0.026(3) 0.035(3) 0.044(3) 0.000(2) -0.008(2) 0.005(2)
C5D 0.023(2) 0.029(3) 0.047(3) -0.004(2) -0.008(2) 0.003(2)
C6D 0.025(2) 0.033(3) 0.045(3) -0.006(2) -0.011(2) 0.002(2)
C7D 0.042(3) 0.047(3) 0.056(4) -0.022(3) -0.012(3) -0.001(3)
C8D 0.064(4) 0.058(4) 0.051(4) -0.022(3) -0.009(3) 0.011(3)
C9D 0.041(3) 0.053(4) 0.047(4) -0.002(3) -0.001(3) -0.004(3)
C10D 0.014(2) 0.028(2) 0.031(3) 0.005(2) 0.0082(18) -0.0046(18)
C11D 0.021(2) 0.037(3) 0.038(3) -0.005(2) -0.006(2) -0.001(2)
C12D 0.028(3) 0.032(3) 0.040(3) -0.006(2) -0.010(2) 0.001(2)
C13D 0.040(3) 0.047(3) 0.063(4) -0.017(3) -0.014(3) -0.003(3)
C14D 0.062(4) 0.054(4) 0.075(5) -0.032(4) -0.023(4) -0.001(3)
C15D 0.072(5) 0.067(5) 0.066(5) -0.042(4) -0.023(4) 0.018(4)
C16D 0.046(3) 0.062(4) 0.043(3) -0.014(3) -0.007(3) 0.013(3)
C17D 0.032(3) 0.038(3) 0.039(3) -0.009(2) -0.012(2) 0.008(2)
C18D 0.050(4) 0.066(4) 0.063(4) -0.017(4) -0.020(3) 0.011(3)
C19D 0.020(3) 0.065(4) 0.073(4) -0.004(4) -0.004(3) -0.006(3)
C20D 0.040(3) 0.063(4) 0.058(4) -0.015(3) -0.008(3) 0.010(3)
C21D 0.045(4) 0.045(4) 0.074(5) -0.005(3) -0.018(3) 0.003(3)
C22D 0.038(3) 0.051(4) 0.056(4) 0.013(3) -0.009(3) -0.003(3)

loop_
_atom_type_symbol
_atom_type_description
_atom_type_scat_dispersion_real
_atom_type_scat_dispersion_imag
_atom_type_scat_source
C C 0.0033 0.0016 'International Tables Vol C Tables 4.2.6.8 and 6.1.1.4'
H H 0.0000 0.0000 'International Tables Vol C Tables 4.2.6.8 and 6.1.1.4'
Fe Fe 0.3463 0.8444 'International Tables Vol C Tables 4.2.6.8 and 6.1.1.4'

loop_
_geom_angle_atom_site_label_1
_geom_angle_atom_site_label_2
_geom_angle_atom_site_label_3
_geom_angle
C21A Fe1 C20A 41.2(3)
C21A Fe1 C1A 160.6(2)
C20A Fe1 C1A 157.0(3)
C21A Fe1 C22A 40.9(2)
C20A Fe1 C22A 68.7(2)
C1A Fe1 C22A 124.0(3)
C21A Fe1 C2A 156.8(3)
C20A Fe1 C2A 121.6(3)
C1A Fe1 C2A 40.8(2)
C22A Fe1 C2A 161.2(3)
C21A Fe1 C3A 120.6(3)
C20A Fe1 C3A 107.1(3)
C1A Fe1 C3A 69.1(3)
C22A Fe1 C3A 156.5(3)
C2A Fe1 C3A 40.7(3)
C21A Fe1 C18A 68.6(3)
C20A Fe1 C18A 68.0(3)
C1A Fe1 C18A 107.9(3)
C22A Fe1 C18A 40.7(2)
C2A Fe1 C18A 125.0(3)
C3A Fe1 C18A 161.0(2)
C21A Fe1 C19A 68.5(3)
C20A Fe1 C19A 40.1(3)
C1A Fe1 C19A 122.1(3)
C22A Fe1 C19A 68.5(2)
C2A Fe1 C19A 108.3(2)
C3A Fe1 C19A 124.0(2)
C18A Fe1 C19A 40.6(2)
C21A Fe1 C5A 123.2(2)
C20A Fe1 C5A 160.5(3)
C1A Fe1 C5A 41.1(2)
C22A Fe1 C5A 107.0(2)
C2A Fe1 C5A 68.5(2)
C3A Fe1 C5A 68.9(2)
C18A Fe1 C5A 121.9(2)
C19A Fe1 C5A 157.8(3)
C21A Fe1 C4A 106.9(2)
C20A Fe1 C4A 124.2(3)
C1A Fe1 C4A 68.6(2)
C22A Fe1 C4A 121.3(2)
C2A Fe1 C4A 68.0(2)
C3A Fe1 C4A 40.8(2)
C18A Fe1 C4A 157.2(2)
C19A Fe1 C4A 160.5(2)
C5A Fe1 C4A 40.5(2)
C2A C1A C5A 107.6(6)
C2A C1A Fe1 69.8(3)
C5A C1A Fe1 70.1(3)
C3A C2A C1A 109.0(5)
C3A C2A Fe1 69.7(3)
C1A C2A Fe1 69.5(3)
C2A C3A C4A 107.3(5)
C2A C3A Fe1 69.6(3)
C4A C3A Fe1 70.1(3)
C5A C4A C3A 108.7(5)
C5A C4A C17A 119.6(5)
C3A C4A C17A 131.6(5)
C5A C4A Fe1 69.7(3)
C3A C4A Fe1 69.1(3)
C17A C4A Fe1 125.5(3)
C4A C5A C1A 107.4(5)
C4A C5A C6A 121.7(5)
C1A C5A C6A 130.9(6)
C4A C5A Fe1 69.8(3)
C1A C5A Fe1 68.8(3)
C6A C5A Fe1 126.2(4)
C7A C6A C11A 119.2(5)
C7A C6A C5A 122.7(5)
C11A C6A C5A 118.1(5)
C8A C7A C6A 121.9(6)
C7A C8A C9A 119.5(7)
C8A C9A C10A 122.0(6)
C9A C10A C11A 118.0(6)
C6A C11A C10A 119.2(5)
C6A C11A C12A 120.5(5)
C10A C11A C12A 120.2(5)
C13A C12A C17A 119.0(5)
C13A C12A C11A 121.2(5)
C17A C12A C11A 119.7(5)
C14A C13A C12A 121.0(6)
C13A C14A C15A 120.4(6)
C16A C15A C14A 119.4(7)
C15A C16A C17A 121.7(6)
C16A C17A C12A 118.1(5)
C16A C17A C4A 121.0(5)
C12A C17A C4A 119.8(4)
C22A C18A C19A 108.4(6)
C22A C18A Fe1 69.6(3)
C19A C18A Fe1 70.1(3)
C20A C19A C18A 107.8(5)
C20A C19A Fe1 69.2(3)
C18A C19A Fe1 69.4(3)
C19A C20A C21A 108.7(6)
C19A C20A Fe1 70.7(3)
C21A C20A Fe1 69.2(3)
C22A C21A C20A 107.4(6)
C22A C21A Fe1 70.0(3)
C20A C21A Fe1 69.6(3)
C18A C22A C21A 107.6(5)
C18A C22A Fe1 69.8(3)
C21A C22A Fe1 69.0(3)
C22B Fe2 C20B 67.7(3)
C22B Fe2 C18B 41.0(3)
C20B Fe2 C18B 67.7(3)
C22B Fe2 C21B 40.1(3)
C20B Fe2 C21B 40.4(2)
C18B Fe2 C21B 68.0(3)
C22B Fe2 C19B 68.2(3)
C20B Fe2 C19B 40.4(3)
C18B Fe2 C19B 40.1(3)
C21B Fe2 C19B 68.1(3)
C22B Fe2 C1B 122.4(3)
C20B Fe2 C1B 159.9(3)
C18B Fe2 C1B 107.6(3)
C21B Fe2 C1B 158.0(2)
C19B Fe2 C1B 123.4(3)
C22B Fe2 C2B 159.4(3)
C20B Fe2 C2B 123.8(3)
C18B Fe2 C2B 123.4(3)
C21B Fe2 C2B 159.3(3)
C19B Fe2 C2B 108.5(3)
C1B Fe2 C2B 41.1(2)
C22B Fe2 C3B 158.9(3)
C20B Fe2 C3B 107.9(3)
C18B Fe2 C3B 158.5(3)
C21B Fe2 C3B 123.1(3)
C19B Fe2 C3B 122.8(3)
C1B Fe2 C3B 69.0(2)
C2B Fe2 C3B 40.2(2)
C22B Fe2 C4B 123.0(2)
C20B Fe2 C4B 123.4(3)
C18B Fe2 C4B 159.4(2)
C21B Fe2 C4B 108.1(2)
C19B Fe2 C4B 159.1(3)
C1B Fe2 C4B 68.0(2)
C2B Fe2 C4B 67.4(2)
C3B Fe2 C4B 40.7(2)
C22B Fe2 C5B 107.4(2)
C20B Fe2 C5B 158.3(3)
C18B Fe2 C5B 123.5(3)
C21B Fe2 C5B 122.3(2)
C19B Fe2 C5B 159.6(3)
C1B Fe2 C5B 40.8(2)
C2B Fe2 C5B 68.2(2)
C3B Fe2 C5B 68.6(2)
C4B Fe2 C5B 40.1(2)
C5B C1B C2B 106.6(5)
C5B C1B Fe2 69.9(3)
C2B C1B Fe2 69.4(3)
C3B C2B C1B 109.3(5)
C3B C2B Fe2 70.0(3)
C1B C2B Fe2 69.4(3)
C2B C3B C4B 106.7(5)
C2B C3B Fe2 69.9(3)
C4B C3B Fe2 69.8(3)
C5B C4B C3B 109.3(5)
C5B C4B C17B 120.9(5)
C3B C4B C17B 129.8(5)
C5B C4B Fe2 70.1(3)
C3B C4B Fe2 69.5(3)
C17B C4B Fe2 127.2(3)
C4B C5B C1B 108.0(5)
C4B C5B C6B 121.6(5)
C1B C5B C6B 130.5(5)
C4B C5B Fe2 69.9(3)
C1B C5B Fe2 69.3(3)
C6B C5B Fe2 125.6(4)
C7B C6B C11B 120.3(5)
C7B C6B C5B 121.9(5)
C11B C6B C5B 117.7(5)
C8B C7B C6B 120.6(6)
C7B C8B C9B 118.9(6)
C10B C9B C8B 122.7(6)
C9B C10B C11B 118.7(6)
C6B C11B C10B 118.7(6)
C6B C11B C12B 120.6(5)
C10B C11B C12B 120.7(5)
C13B C12B C17B 117.3(6)
C13B C12B C11B 121.8(5)
C17B C12B C11B 121.0(5)
C14B C13B C12B 121.6(6)
C15B C14B C13B 120.7(6)
C14B C15B C16B 119.4(7)
C15B C16B C17B 121.2(6)
C16B C17B C12B 119.9(5)
C16B C17B C4B 121.8(5)
C12B C17B C4B 118.2(5)
C19B C18B C22B 107.8(6)
C19B C18B Fe2 70.1(4)
C22B C18B Fe2 69.2(3)
C18B C19B C20B 107.7(6)
C18B C19B Fe2 69.8(3)
C20B C19B Fe2 69.5(3)
C21B C20B C19B 108.6(6)
C21B C20B Fe2 70.1(3)
C19B C20B Fe2 70.1(4)
C22B C21B C20B 107.7(6)
C22B C21B Fe2 69.5(3)
C20B C21B Fe2 69.5(4)
C21B C22B C18B 108.1(6)
C21B C22B Fe2 70.4(3)
C18B C22B Fe2 69.8(3)
C20C Fe3 C22C 68.2(3)
C20C Fe3 C21C 41.2(3)
C22C Fe3 C21C 40.6(3)
C20C Fe3 C1C 158.5(3)
C22C Fe3 C1C 123.8(3)
C21C Fe3 C1C 159.2(3)
C20C Fe3 C18C 67.4(3)
C22C Fe3 C18C 40.6(2)
C21C Fe3 C18C 68.2(3)
C1C Fe3 C18C 108.9(3)
C20C Fe3 C19C 40.5(3)
C22C Fe3 C19C 68.0(3)
C21C Fe3 C19C 68.8(3)
C1C Fe3 C19C 123.1(3)
C18C Fe3 C19C 39.7(3)
C20C Fe3 C2C 122.4(3)
C22C Fe3 C2C 160.5(3)
C21C Fe3 C2C 157.8(3)
C1C Fe3 C2C 40.8(3)
C18C Fe3 C2C 124.5(3)
C19C Fe3 C2C 108.4(3)
C20C Fe3 C3C 106.2(3)
C22C Fe3 C3C 157.5(3)
C21C Fe3 C3C 120.9(3)
C1C Fe3 C3C 69.4(3)
C18C Fe3 C3C 159.3(2)
C19C Fe3 C3C 122.8(3)
C2C Fe3 C3C 40.9(3)
C20C Fe3 C4C 122.5(3)
C22C Fe3 C4C 122.3(2)
C21C Fe3 C4C 106.3(3)
C1C Fe3 C4C 68.6(3)
C18C Fe3 C4C 159.2(2)
C19C Fe3 C4C 159.0(3)
C2C Fe3 C4C 68.1(3)
C3C Fe3 C4C 40.9(2)
C20C Fe3 C5C 158.9(3)
C22C Fe3 C5C 108.0(2)
C21C Fe3 C5C 122.4(2)
C1C Fe3 C5C 40.8(2)
C18C Fe3 C5C 124.2(3)
C19C Fe3 C5C 159.3(3)
C2C Fe3 C5C 68.2(2)
C3C Fe3 C5C 68.9(2)
C4C Fe3 C5C 40.5(2)
C2C C1C C5C 107.5(6)
C2C C1C Fe3 69.7(4)
C5C C1C Fe3 70.4(3)
C1C C2C C3C 109.4(5)
C1C C2C Fe3 69.5(3)
C3C C2C Fe3 69.9(3)
C2C C3C C4C 106.4(6)
C2C C3C Fe3 69.2(4)
C4C C3C Fe3 69.7(3)
C5C C4C C3C 108.9(6)
C5C C4C C17C 122.8(5)
C3C C4C C17C 128.2(6)
C5C C4C Fe3 70.0(3)
C3C C4C Fe3 69.4(3)
C17C C4C Fe3 124.8(4)
C4C C5C C1C 107.8(5)
C4C C5C C6C 120.7(5)
C1C C5C C6C 131.5(6)
C4C C5C Fe3 69.5(3)
C1C C5C Fe3 68.7(3)
C6C C5C Fe3 126.7(4)
C7C C6C C11C 120.5(5)
C7C C6C C5C 120.7(5)
C11C C6C C5C 118.8(5)
C8C C7C C6C 120.7(6)
C7C C8C C9C 119.4(6)
C8C C9C C10C 122.3(6)
C9C C10C C11C 117.0(5)
C6C C11C C10C 120.1(5)
C6C C11C C12C 120.7(5)
C10C C11C C12C 119.2(5)
C13C C12C C11C 121.6(5)
C13C C12C C17C 116.9(5)
C11C C12C C17C 121.5(5)
C14C C13C C12C 121.3(7)
C13C C14C C15C 120.9(7)
C16C C15C C14C 120.0(7)
C15C C16C C17C 123.0(7)
C16C C17C C4C 126.8(6)
C16C C17C C12C 117.9(5)
C4C C17C C12C 115.3(5)
C19C C18C C22C 109.0(7)
C19C C18C Fe3 70.2(4)
C22C C18C Fe3 69.4(3)
C18C C19C C20C 107.7(6)
C18C C19C Fe3 70.1(3)
C20C C19C Fe3 69.0(4)
C19C C20C C21C 108.8(6)
C19C C20C Fe3 70.5(4)
C21C C20C Fe3 70.0(4)
C22C C21C C20C 106.3(7)
C22C C21C Fe3 69.4(4)
C20C C21C Fe3 68.8(4)
C21C C22C C18C 108.1(6)
C21C C22C Fe3 70.0(3)
C18C C22C Fe3 70.0(3)
C2D Fe4 C22D 157.8(3)
C2D Fe4 C3D 40.7(3)
C22D Fe4 C3D 160.4(3)
C2D Fe4 C20D 124.0(3)
C22D Fe4 C20D 67.4(3)
C3D Fe4 C20D 107.9(3)
C2D Fe4 C19D 107.9(3)
C22D Fe4 C19D 67.6(3)
C3D Fe4 C19D 122.1(3)
C20D Fe4 C19D 40.0(3)
C2D Fe4 C1D 40.9(3)
C22D Fe4 C1D 121.9(3)
C3D Fe4 C1D 69.2(3)
C20D Fe4 C1D 159.8(3)
C19D Fe4 C1D 123.4(3)
C2D Fe4 C18D 121.7(3)
C22D Fe4 C18D 40.7(3)
C3D Fe4 C18D 157.1(3)
C20D Fe4 C18D 67.5(3)
C19D Fe4 C18D 40.1(3)
C1D Fe4 C18D 106.9(3)
C2D Fe4 C21D 159.9(3)
C22D Fe4 C21D 40.6(3)
C3D Fe4 C21D 123.6(3)
C20D Fe4 C21D 40.1(3)
C19D Fe4 C21D 67.7(3)
C1D Fe4 C21D 158.1(3)
C18D Fe4 C21D 68.4(3)
C2D Fe4 C5D 68.4(2)
C22D Fe4 C5D 107.9(2)
C3D Fe4 C5D 68.9(2)
C20D Fe4 C5D 158.4(3)
C19D Fe4 C5D 159.9(3)
C1D Fe4 C5D 40.9(2)
C18D Fe4 C5D 123.7(3)
C21D Fe4 C5D 122.6(2)
C2D Fe4 C4D 68.4(3)
C22D Fe4 C4D 124.0(2)
C3D Fe4 C4D 41.2(2)
C20D Fe4 C4D 123.1(3)
C19D Fe4 C4D 158.4(3)
C1D Fe4 C4D 68.7(2)
C18D Fe4 C4D 160.2(3)
C21D Fe4 C4D 108.0(3)
C5D Fe4 C4D 40.5(2)
C2D C1D C5D 107.1(6)
C2D C1D Fe4 69.2(4)
C5D C1D Fe4 69.8(3)
C3D C2D C1D 109.3(6)
C3D C2D Fe4 69.8(3)
C1D C2D Fe4 69.9(3)
C2D C3D C4D 107.4(6)
C2D C3D Fe4 69.5(4)
C4D C3D Fe4 70.5(3)
C5D C4D C3D 107.4(5)
C5D C4D C17D 121.3(5)
C3D C4D C17D 131.3(6)
C5D C4D Fe4 69.1(3)
C3D C4D Fe4 68.3(3)
C17D C4D Fe4 128.0(4)
C4D C5D C1D 108.7(5)
C4D C5D C6D 120.4(5)
C1D C5D C6D 130.9(6)
C4D C5D Fe4 70.4(3)
C1D C5D Fe4 69.3(3)
C6D C5D Fe4 126.1(4)
C7D C6D C11D 119.3(5)
C7D C6D C5D 122.2(5)
C11D C6D C5D 118.5(5)
C8D C7D C6D 122.1(6)
C7D C8D C9D 117.5(6)
C8D C9D C10D 123.8(6)
C11D C10D C9D 116.4(5)
C10D C11D C6D 120.9(5)
C10D C11D C12D 117.8(5)
C6D C11D C12D 121.2(5)
C13D C12D C17D 117.2(5)
C13D C12D C11D 122.9(5)
C17D C12D C11D 119.8(5)
C14D C13D C12D 122.8(6)
C13D C14D C15D 120.0(6)
C16D C15D C14D 119.3(7)
C15D C16D C17D 121.5(6)
C16D C17D C12D 119.2(5)
C16D C17D C4D 122.0(5)
C12D C17D C4D 118.8(5)
C19D C18D C22D 107.1(7)
C19D C18D Fe4 69.9(4)
C22D C18D Fe4 69.4(4)
C20D C19D C18D 108.6(6)
C20D C19D Fe4 69.9(4)
C18D C19D Fe4 70.0(4)
C19D C20D C21D 109.1(7)
C19D C20D Fe4 70.2(4)
C21D C20D Fe4 70.2(4)
C20D C21D C22D 106.9(6)
C20D C21D Fe4 69.7(4)
C22D C21D Fe4 69.4(4)
C21D C22D C18D 108.3(6)
C21D C22D Fe4 70.0(4)
C18D C22D Fe4 69.9(4)

loop_
_geom_bond_atom_site_label_1
_geom_bond_atom_site_label_2
_geom_bond_distance
Fe1 C21A 2.024(6)
Fe1 C20A 2.030(6)
Fe1 C1A 2.036(6)
Fe1 C22A 2.037(5)
Fe1 C2A 2.039(6)
Fe1 C3A 2.040(5)
Fe1 C18A 2.040(6)
Fe1 C19A 2.050(5)
Fe1 C5A 2.053(5)
Fe1 C4A 2.054(5)
C1A C2A 1.419(9)
C1A C5A 1.436(7)
C2A C3A 1.418(9)
C3A C4A 1.426(7)
C4A C5A 1.423(8)
C4A C17A 1.443(7)
C5A C6A 1.449(7)
C6A C7A 1.384(8)
C6A C11A 1.423(7)
C7A C8A 1.370(9)
C8A C9A 1.382(10)
C9A C10A 1.399(9)
C10A C11A 1.431(7)
C11A C12A 1.473(8)
C12A C13A 1.401(8)
C12A C17A 1.416(7)
C13A C14A 1.377(10)
C14A C15A 1.391(11)
C15A C16A 1.375(10)
C16A C17A 1.408(8)
C18A C22A 1.417(8)
C18A C19A 1.417(8)
C19A C20A 1.398(9)
C20A C21A 1.425(9)
C21A C22A 1.420(9)
Fe2 C22B 2.028(6)
Fe2 C20B 2.032(6)
Fe2 C18B 2.036(6)
Fe2 C21B 2.040(6)
Fe2 C19B 2.040(6)
Fe2 C1B 2.044(6)
Fe2 C2B 2.044(6)
Fe2 C3B 2.045(5)
Fe2 C4B 2.049(5)
Fe2 C5B 2.051(5)
C1B C5B 1.426(7)
C1B C2B 1.435(8)
C2B C3B 1.405(8)
C3B C4B 1.424(7)
C4B C5B 1.404(8)
C4B C17B 1.460(7)
C5B C6B 1.461(7)
C6B C7B 1.392(8)
C6B C11B 1.419(8)
C7B C8B 1.379(9)
C8B C9B 1.398(10)
C9B C10B 1.369(10)
C10B C11B 1.424(8)
C11B C12B 1.471(8)
C12B C13B 1.405(8)
C12B C17B 1.411(7)
C13B C14B 1.375(9)
C14B C15B 1.374(10)
C15B C16B 1.376(9)
C16B C17B 1.395(8)
C18B C19B 1.399(9)
C18B C22B 1.422(9)
C19B C20B 1.406(9)
C20B C21B 1.405(9)
C21B C22B 1.396(9)
Fe3 C20C 2.019(7)
Fe3 C22C 2.028(6)
Fe3 C21C 2.035(7)
Fe3 C1C 2.037(6)
Fe3 C18C 2.037(6)
Fe3 C19C 2.039(6)
Fe3 C2C 2.040(6)
Fe3 C3C 2.050(6)
Fe3 C4C 2.053(5)
Fe3 C5C 2.059(5)
C1C C2C 1.421(9)
C1C C5C 1.429(8)
C2C C3C 1.428(10)
C3C C4C 1.434(8)
C4C C5C 1.425(8)
C4C C17C 1.452(8)
C5C C6C 1.451(7)
C6C C7C 1.390(8)
C6C C11C 1.410(7)
C7C C8C 1.374(9)
C8C C9C 1.396(10)
C9C C10C 1.414(9)
C10C C11C 1.421(7)
C11C C12C 1.464(8)
C12C C13C 1.408(8)
C12C C17C 1.472(7)
C13C C14C 1.353(10)
C14C C15C 1.372(11)
C15C C16C 1.353(11)
C16C C17C 1.357(9)
C18C C19C 1.383(9)
C18C C22C 1.412(9)
C19C C20C 1.404(11)
C20C C21C 1.427(10)
C21C C22C 1.410(10)
Fe4 C2D 2.029(6)
Fe4 C22D 2.033(6)
Fe4 C3D 2.034(6)
Fe4 C20D 2.034(6)
Fe4 C19D 2.038(6)
Fe4 C1D 2.039(6)
Fe4 C18D 2.040(7)
Fe4 C21D 2.041(6)
Fe4 C5D 2.046(5)
Fe4 C4D 2.063(5)
C1D C2D 1.422(10)
C1D C5D 1.427(8)
C2D C3D 1.414(10)
C3D C4D 1.442(7)
C4D C5D 1.423(8)
C4D C17D 1.447(8)
C5D C6D 1.452(7)
C6D C7D 1.386(8)
C6D C11D 1.413(7)
C7D C8D 1.386(9)
C8D C9D 1.389(9)
C9D C10D 1.412(8)
C10D C11D 1.412(6)
C11D C12D 1.473(8)
C12D C13D 1.396(8)
C12D C17D 1.416(7)
C13D C14D 1.359(9)
C14D C15D 1.390(10)
C15D C16D 1.369(10)
C16D C17D 1.403(8)
C18D C19D 1.397(10)
C18D C22D 1.418(10)
C19D C20D 1.391(10)
C20D C21D 1.397(9)
C21D C22D 1.414(10)

loop_
_geom_torsion_atom_site_label_1
_geom_torsion_atom_site_label_2
_geom_torsion_atom_site_label_3
_geom_torsion_atom_site_label_4
_geom_torsion
C21A Fe1 C1A C2A -160.6(7)
C20A Fe1 C1A C2A 47.5(8)
C22A Fe1 C1A C2A 165.1(4)
C3A Fe1 C1A C2A -36.9(4)
C18A Fe1 C1A C2A 123.2(4)
C19A Fe1 C1A C2A 80.9(4)
C5A Fe1 C1A C2A -118.5(5)
C4A Fe1 C1A C2A -80.8(4)
C21A Fe1 C1A C5A -42.2(9)
C20A Fe1 C1A C5A 165.9(6)
C22A Fe1 C1A C5A -76.4(4)
C2A Fe1 C1A C5A 118.5(5)
C3A Fe1 C1A C5A 81.5(4)
C18A Fe1 C1A C5A -118.4(4)
C19A Fe1 C1A C5A -160.7(3)
C4A Fe1 C1A C5A 37.7(3)
C5A C1A C2A C3A -1.5(6)
Fe1 C1A C2A C3A 58.6(4)
C5A C1A C2A Fe1 -60.1(4)
C21A Fe1 C2A C3A 43.1(8)
C20A Fe1 C2A C3A 79.2(4)
C1A Fe1 C2A C3A -120.6(5)
C22A Fe1 C2A C3A -161.9(6)
C18A Fe1 C2A C3A 163.1(4)
C19A Fe1 C2A C3A 121.2(4)
C5A Fe1 C2A C3A -82.2(4)
C4A Fe1 C2A C3A -38.4(3)
C21A Fe1 C2A C1A 163.7(6)
C20A Fe1 C2A C1A -160.2(4)
C22A Fe1 C2A C1A -41.3(9)
C3A Fe1 C2A C1A 120.6(5)
C18A Fe1 C2A C1A -76.3(4)
C19A Fe1 C2A C1A -118.2(4)
C5A Fe1 C2A C1A 38.4(3)
C4A Fe1 C2A C1A 82.2(4)
C1A C2A C3A C4A 1.9(6)
Fe1 C2A C3A C4A 60.3(4)
C1A C2A C3A Fe1 -58.5(4)
C21A Fe1 C3A C2A -161.8(4)
C20A Fe1 C3A C2A -119.0(4)
C1A Fe1 C3A C2A 37.0(4)
C22A Fe1 C3A C2A 165.5(5)
C18A Fe1 C3A C2A -47.2(10)
C19A Fe1 C3A C2A -78.3(4)
C5A Fe1 C3A C2A 81.2(4)
C4A Fe1 C3A C2A 118.1(5)
C21A Fe1 C3A C4A 80.2(4)
C20A Fe1 C3A C4A 123.0(4)
C1A Fe1 C3A C4A -81.1(4)
C22A Fe1 C3A C4A 47.4(8)
C2A Fe1 C3A C4A -118.1(5)
C18A Fe1 C3A C4A -165.3(7)
C19A Fe1 C3A C4A 163.6(4)
C5A Fe1 C3A C4A -36.9(3)
C2A C3A C4A C5A -1.5(6)
Fe1 C3A C4A C5A 58.6(4)
C2A C3A C4A C17A -179.5(5)
Fe1 C3A C4A C17A -119.5(5)
C2A C3A C4A Fe1 -60.0(4)
C21A Fe1 C4A C5A 121.8(3)
C20A Fe1 C4A C5A 163.6(3)
C1A Fe1 C4A C5A -38.2(3)
C22A Fe1 C4A C5A 79.5(4)
C2A Fe1 C4A C5A -82.2(4)
C3A Fe1 C4A C5A -120.5(5)
C18A Fe1 C4A C5A 47.2(7)
C19A Fe1 C4A C5A -165.1(6)
C21A Fe1 C4A C3A -117.7(4)
C20A Fe1 C4A C3A -75.8(4)
C1A Fe1 C4A C3A 82.4(4)
C22A Fe1 C4A C3A -160.0(4)
C2A Fe1 C4A C3A 38.3(4)
C18A Fe1 C4A C3A 167.7(6)
C19A Fe1 C4A C3A -44.6(8)
C5A Fe1 C4A C3A 120.5(5)
C21A Fe1 C4A C17A 9.2(5)
C20A Fe1 C4A C17A 51.1(5)
C1A Fe1 C4A C17A -150.7(5)
C22A Fe1 C4A C17A -33.1(5)
C2A Fe1 C4A C17A 165.2(5)
C3A Fe1 C4A C17A 126.9(6)
C18A Fe1 C4A C17A -65.4(8)
C19A Fe1 C4A C17A 82.3(8)
C5A Fe1 C4A C17A -112.6(5)
C3A C4A C5A C1A 0.5(6)
C17A C4A C5A C1A 178.8(4)
Fe1 C4A C5A C1A 58.7(4)
C3A C4A C5A C6A -179.0(5)
C17A C4A C5A C6A -0.7(7)
Fe1 C4A C5A C6A -120.8(5)
C3A C4A C5A Fe1 -58.2(4)
C17A C4A C5A Fe1 120.1(4)
C2A C1A C5A C4A 0.6(6)
Fe1 C1A C5A C4A -59.3(3)
C2A C1A C5A C6A -179.9(5)
Fe1 C1A C5A C6A 120.2(6)
C2A C1A C5A Fe1 59.9(4)
C21A Fe1 C5A C4A -76.5(4)
C20A Fe1 C5A C4A -44.4(8)
C1A Fe1 C5A C4A 119.0(5)
C22A Fe1 C5A C4A -118.5(3)
C2A Fe1 C5A C4A 80.9(4)
C3A Fe1 C5A C4A 37.1(3)
C18A Fe1 C5A C4A -160.4(3)
C19A Fe1 C5A C4A 166.9(5)
C21A Fe1 C5A C1A 164.5(4)
C20A Fe1 C5A C1A -163.4(7)
C22A Fe1 C5A C1A 122.6(4)
C2A Fe1 C5A C1A -38.1(4)
C3A Fe1 C5A C1A -81.9(4)
C18A Fe1 C5A C1A 80.6(4)
C19A Fe1 C5A C1A 47.9(7)
C4A Fe1 C5A C1A -119.0(5)
C21A Fe1 C5A C6A 38.6(6)
C20A Fe1 C5A C6A 70.7(9)
C1A Fe1 C5A C6A -125.9(7)
C22A Fe1 C5A C6A -3.3(6)
C2A Fe1 C5A C6A -164.0(6)
C3A Fe1 C5A C6A 152.2(6)
C18A Fe1 C5A C6A -45.3(6)
C19A Fe1 C5A C6A -78.0(8)
C4A Fe1 C5A C6A 115.1(6)
C4A C5A C6A C7A 177.7(5)
C1A C5A C6A C7A -1.7(9)
Fe1 C5A C6A C7A 90.7(6)
C4A C5A C6A C11A -3.3(7)
C1A C5A C6A C11A 177.3(5)
Fe1 C5A C6A C11A -90.3(6)
C11A C6A C7A C8A 0.1(9)
C5A C6A C7A C8A 179.0(6)
C6A C7A C8A C9A -0.2(11)
C7A C8A C9A C10A 1.7(11)
C8A C9A C10A C11A -2.8(9)
C7A C6A C11A C10A -1.3(7)
C5A C6A C11A C10A 179.7(5)
C7A C6A C11A C12A -179.5(5)
C5A C6A C11A C12A 1.5(7)
C9A C10A C11A C6A 2.6(7)
C9A C10A C11A C12A -179.2(5)
C6A C11A C12A C13A -178.9(5)
C10A C11A C12A C13A 2.9(7)
C6A C11A C12A C17A 4.3(7)
C10A C11A C12A C17A -173.9(4)
C17A C12A C13A C14A -4.1(9)
C11A C12A C13A C14A 179.1(6)
C12A C13A C14A C15A 1.3(11)
C13A C14A C15A C16A -1.0(12)
C14A C15A C16A C17A 3.5(11)
C15A C16A C17A C12A -6.1(8)
C15A C16A C17A C4A -174.5(6)
C13A C12A C17A C16A 6.3(7)
C11A C12A C17A C16A -176.8(5)
C13A C12A C17A C4A 174.8(5)
C11A C12A C17A C4A -8.3(7)
C5A C4A C17A C16A 174.7(5)
C3A C4A C17A C16A -7.4(8)
Fe1 C4A C17A C16A -100.1(5)
C5A C4A C17A C12A 6.6(7)
C3A C4A C17A C12A -175.6(5)
Fe1 C4A C17A C12A 91.7(5)
C21A Fe1 C18A C22A -38.0(4)
C20A Fe1 C18A C22A -82.4(4)
C1A Fe1 C18A C22A 121.7(4)
C2A Fe1 C18A C22A 163.5(4)
C3A Fe1 C18A C22A -160.7(7)
C19A Fe1 C18A C22A -119.6(6)
C5A Fe1 C18A C22A 78.7(4)
C4A Fe1 C18A C22A 44.5(8)
C21A Fe1 C18A C19A 81.6(4)
C20A Fe1 C18A C19A 37.2(4)
C1A Fe1 C18A C19A -118.7(4)
C22A Fe1 C18A C19A 119.6(6)
C2A Fe1 C18A C19A -76.9(5)
C3A Fe1 C18A C19A -41.2(10)
C5A Fe1 C18A C19A -161.7(4)
C4A Fe1 C18A C19A 164.1(6)
C22A C18A C19A C20A 0.5(7)
Fe1 C18A C19A C20A -58.7(4)
C22A C18A C19A Fe1 59.2(4)
C21A Fe1 C19A C20A 37.9(4)
C1A Fe1 C19A C20A -160.5(4)
C22A Fe1 C19A C20A 82.0(4)
C2A Fe1 C19A C20A -117.7(4)
C3A Fe1 C19A C20A -75.4(4)
C18A Fe1 C19A C20A 119.6(5)
C5A Fe1 C19A C20A 164.4(5)
C4A Fe1 C19A C20A -41.9(8)
C21A Fe1 C19A C18A -81.7(4)
C20A Fe1 C19A C18A -119.6(5)
C1A Fe1 C19A C18A 80.0(4)
C22A Fe1 C19A C18A -37.5(4)
C2A Fe1 C19A C18A 122.8(4)
C3A Fe1 C19A C18A 165.0(4)
C5A Fe1 C19A C18A 44.8(8)
C4A Fe1 C19A C18A -161.4(6)
C18A C19A C20A C21A -0.2(7)
Fe1 C19A C20A C21A -59.0(4)
C18A C19A C20A Fe1 58.8(4)
C21A Fe1 C20A C19A -119.7(5)
C1A Fe1 C20A C19A 46.5(8)
C22A Fe1 C20A C19A -81.5(4)
C2A Fe1 C20A C19A 80.9(4)
C3A Fe1 C20A C19A 122.9(4)
C18A Fe1 C20A C19A -37.6(3)
C5A Fe1 C20A C19A -162.2(6)
C4A Fe1 C20A C19A 164.4(3)
C1A Fe1 C20A C21A 166.2(6)
C22A Fe1 C20A C21A 38.2(4)
C2A Fe1 C20A C21A -159.4(4)
C3A Fe1 C20A C21A -117.3(4)
C18A Fe1 C20A C21A 82.2(4)
C19A Fe1 C20A C21A 119.7(5)
C5A Fe1 C20A C21A -42.5(9)
C4A Fe1 C20A C21A -75.8(4)
C19A C20A C21A C22A -0.2(6)
Fe1 C20A C21A C22A -60.1(4)
C19A C20A C21A Fe1 59.9(4)
C20A Fe1 C21A C22A 118.4(5)
C1A Fe1 C21A C22A -45.4(9)
C2A Fe1 C21A C22A 168.0(6)
C3A Fe1 C21A C22A -160.8(3)
C18A Fe1 C21A C22A 37.7(3)
C19A Fe1 C21A C22A 81.4(4)
C5A Fe1 C21A C22A -77.2(4)
C4A Fe1 C21A C22A -118.6(4)
C1A Fe1 C21A C20A -163.7(7)
C22A Fe1 C21A C20A -118.4(5)
C2A Fe1 C21A C20A 49.6(8)
C3A Fe1 C21A C20A 80.8(4)
C18A Fe1 C21A C20A -80.6(4)
C19A Fe1 C21A C20A -36.9(4)
C5A Fe1 C21A C20A 164.4(4)
C4A Fe1 C21A C20A 123.1(4)
C19A C18A C22A C21A -0.6(7)
Fe1 C18A C22A C21A 58.9(4)
C19A C18A C22A Fe1 -59.5(4)
C20A C21A C22A C18A 0.5(6)
Fe1 C21A C22A C18A -59.3(4)
C20A C21A C22A Fe1 59.8(4)
C21A Fe1 C22A C18A 119.1(5)
C20A Fe1 C22A C18A 80.6(4)
C1A Fe1 C22A C18A -77.5(4)
C2A Fe1 C22A C18A -46.2(9)
C3A Fe1 C22A C18A 164.4(6)
C19A Fe1 C22A C18A 37.4(4)
C5A Fe1 C22A C18A -119.5(4)
C4A Fe1 C22A C18A -161.4(4)
C20A Fe1 C22A C21A -38.4(4)
C1A Fe1 C22A C21A 163.4(4)
C2A Fe1 C22A C21A -165.3(7)
C3A Fe1 C22A C21A 45.3(8)
C18A Fe1 C22A C21A -119.1(5)
C19A Fe1 C22A C21A -81.6(4)
C5A Fe1 C22A C21A 121.4(4)
C4A Fe1 C22A C21A 79.5(4)
C22B Fe2 C1B C5B -78.9(4)
C20B Fe2 C1B C5B 165.8(7)
C18B Fe2 C1B C5B -121.4(4)
C21B Fe2 C1B C5B -46.7(8)
C19B Fe2 C1B C5B -162.6(4)
C2B Fe2 C1B C5B 117.6(5)
C3B Fe2 C1B C5B 81.2(4)
C4B Fe2 C1B C5B 37.3(3)
C22B Fe2 C1B C2B 163.6(4)
C20B Fe2 C1B C2B 48.3(9)
C18B Fe2 C1B C2B 121.1(4)
C21B Fe2 C1B C2B -164.2(6)
C19B Fe2 C1B C2B 79.8(4)
C3B Fe2 C1B C2B -36.4(3)
C4B Fe2 C1B C2B -80.3(4)
C5B Fe2 C1B C2B -117.6(5)
C5B C1B C2B C3B -1.6(6)
Fe2 C1B C2B C3B 58.7(4)
C5B C1B C2B Fe2 -60.3(4)
C22B Fe2 C2B C3B -163.6(6)
C20B Fe2 C2B C3B 77.2(4)
C18B Fe2 C2B C3B 161.1(4)
C21B Fe2 C2B C3B 42.4(8)
C19B Fe2 C2B C3B 119.2(4)
C1B Fe2 C2B C3B -120.8(5)
C4B Fe2 C2B C3B -38.8(3)
C5B Fe2 C2B C3B -82.2(4)
C22B Fe2 C2B C1B -42.8(8)
C20B Fe2 C2B C1B -162.0(4)
C18B Fe2 C2B C1B -78.1(4)
C21B Fe2 C2B C1B 163.2(6)
C19B Fe2 C2B C1B -119.9(4)
C3B Fe2 C2B C1B 120.8(5)
C4B Fe2 C2B C1B 82.0(4)
C5B Fe2 C2B C1B 38.6(3)
C1B C2B C3B C4B 1.9(6)
Fe2 C2B C3B C4B 60.4(4)
C1B C2B C3B Fe2 -58.4(4)
C22B Fe2 C3B C2B 164.1(6)
C20B Fe2 C3B C2B -121.7(4)
C18B Fe2 C3B C2B -47.5(9)
C21B Fe2 C3B C2B -163.5(3)
C19B Fe2 C3B C2B -79.8(4)
C1B Fe2 C3B C2B 37.2(3)
C4B Fe2 C3B C2B 117.5(5)
C5B Fe2 C3B C2B 81.1(4)
C22B Fe2 C3B C4B 46.6(8)
C20B Fe2 C3B C4B 120.8(4)
C18B Fe2 C3B C4B -165.0(7)
C21B Fe2 C3B C4B 79.0(4)
C19B Fe2 C3B C4B 162.7(4)
C1B Fe2 C3B C4B -80.3(4)
C2B Fe2 C3B C4B -117.5(5)
C5B Fe2 C3B C4B -36.4(3)
C2B C3B C4B C5B -1.6(6)
Fe2 C3B C4B C5B 58.8(4)
C2B C3B C4B C17B 177.6(5)
Fe2 C3B C4B C17B -122.0(5)
C2B C3B C4B Fe2 -60.4(4)
C22B Fe2 C4B C5B 77.4(4)
C20B Fe2 C4B C5B 160.9(3)
C18B Fe2 C4B C5B 43.5(8)
C21B Fe2 C4B C5B 119.1(3)
C19B Fe2 C4B C5B -165.2(6)
C1B Fe2 C4B C5B -37.9(3)
C2B Fe2 C4B C5B -82.5(3)
C3B Fe2 C4B C5B -120.8(5)
C22B Fe2 C4B C3B -161.8(4)
C20B Fe2 C4B C3B -78.3(4)
C18B Fe2 C4B C3B 164.3(7)
C21B Fe2 C4B C3B -120.1(4)
C19B Fe2 C4B C3B -44.4(8)
C1B Fe2 C4B C3B 82.9(4)
C2B Fe2 C4B C3B 38.3(3)
C5B Fe2 C4B C3B 120.8(5)
C22B Fe2 C4B C17B -36.8(6)
C20B Fe2 C4B C17B 46.7(6)
C18B Fe2 C4B C17B -70.7(9)
C21B Fe2 C4B C17B 4.9(5)
C19B Fe2 C4B C17B 80.6(8)
C1B Fe2 C4B C17B -152.1(5)
C2B Fe2 C4B C17B 163.3(5)
C3B Fe2 C4B C17B 125.0(6)
C5B Fe2 C4B C17B -114.2(6)
C3B C4B C5B C1B 0.6(6)
C17B C4B C5B C1B -178.7(4)
Fe2 C4B C5B C1B 59.1(4)
C3B C4B C5B C6B -178.6(5)
C17B C4B C5B C6B 2.1(7)
Fe2 C4B C5B C6B -120.1(5)
C3B C4B C5B Fe2 -58.5(4)
C17B C4B C5B Fe2 122.2(5)
C2B C1B C5B C4B 0.6(6)
Fe2 C1B C5B C4B -59.4(4)
C2B C1B C5B C6B 179.7(5)
Fe2 C1B C5B C6B 119.7(6)
C2B C1B C5B Fe2 60.0(4)
C22B Fe2 C5B C4B -121.0(3)
C20B Fe2 C5B C4B -47.6(8)
C18B Fe2 C5B C4B -163.1(3)
C21B Fe2 C5B C4B -79.5(4)
C19B Fe2 C5B C4B 164.9(6)
C1B Fe2 C5B C4B 119.3(5)
C2B Fe2 C5B C4B 80.4(3)
C3B Fe2 C5B C4B 37.0(3)
C22B Fe2 C5B C1B 119.7(4)
C20B Fe2 C5B C1B -166.9(6)
C18B Fe2 C5B C1B 77.6(4)
C21B Fe2 C5B C1B 161.2(4)
C19B Fe2 C5B C1B 45.6(8)
C2B Fe2 C5B C1B -38.9(4)
C3B Fe2 C5B C1B -82.3(4)
C4B Fe2 C5B C1B -119.3(5)
C22B Fe2 C5B C6B -5.9(6)
C20B Fe2 C5B C6B 67.5(9)
C18B Fe2 C5B C6B -48.0(6)
C21B Fe2 C5B C6B 35.5(6)
C19B Fe2 C5B C6B -80.1(8)
C1B Fe2 C5B C6B -125.6(6)
C2B Fe2 C5B C6B -164.6(6)
C3B Fe2 C5B C6B 152.1(5)
C4B Fe2 C5B C6B 115.1(6)
C4B C5B C6B C7B 176.4(5)
C1B C5B C6B C7B -2.6(9)
Fe2 C5B C6B C7B 89.7(6)
C4B C5B C6B C11B -3.1(7)
C1B C5B C6B C11B 177.8(5)
Fe2 C5B C6B C11B -89.9(6)
C11B C6B C7B C8B -0.8(9)
C5B C6B C7B C8B 179.6(5)
C6B C7B C8B C9B 0.1(10)
C7B C8B C9B C10B 2.0(10)
C8B C9B C10B C11B -3.2(10)
C7B C6B C11B C10B -0.4(8)
C5B C6B C11B C10B 179.2(5)
C7B C6B C11B C12B -178.2(5)
C5B C6B C11B C12B 1.4(7)
C9B C10B C11B C6B 2.4(8)
C9B C10B C11B C12B -179.9(5)
C6B C11B C12B C13B -177.8(5)
C10B C11B C12B C13B 4.5(7)
C6B C11B C12B C17B 1.3(7)
C10B C11B C12B C17B -176.4(5)
C17B C12B C13B C14B 0.0(8)
C11B C12B C13B C14B 179.2(5)
C12B C13B C14B C15B 0.7(10)
C13B C14B C15B C16B -1.4(10)
C14B C15B C16B C17B 1.4(9)
C15B C16B C17B C12B -0.8(8)
C15B C16B C17B C4B -177.4(5)
C13B C12B C17B C16B 0.0(7)
C11B C12B C17B C16B -179.1(5)
C13B C12B C17B C4B 176.8(4)
C11B C12B C17B C4B -2.4(7)
C5B C4B C17B C16B 177.4(5)
C3B C4B C17B C16B -1.7(8)
Fe2 C4B C17B C16B -95.2(6)
C5B C4B C17B C12B 0.7(7)
C3B C4B C17B C12B -178.4(5)
Fe2 C4B C17B C12B 88.2(6)
C22B Fe2 C18B C19B 119.1(6)
C20B Fe2 C18B C19B 37.8(4)
C21B Fe2 C18B C19B 81.6(4)
C1B Fe2 C18B C19B -121.4(4)
C2B Fe2 C18B C19B -78.9(5)
C3B Fe2 C18B C19B -44.2(9)
C4B Fe2 C18B C19B 164.5(6)
C5B Fe2 C18B C19B -163.3(4)
C20B Fe2 C18B C22B -81.3(4)
C21B Fe2 C18B C22B -37.5(4)
C19B Fe2 C18B C22B -119.1(6)
C1B Fe2 C18B C22B 119.5(4)
C2B Fe2 C18B C22B 162.0(4)
C3B Fe2 C18B C22B -163.3(6)
C4B Fe2 C18B C22B 45.4(9)
C5B Fe2 C18B C22B 77.6(5)
C22B C18B C19B C20B -0.3(7)
Fe2 C18B C19B C20B -59.4(4)
C22B C18B C19B Fe2 59.1(4)
C22B Fe2 C19B C18B -38.1(4)
C20B Fe2 C19B C18B -118.9(6)
C21B Fe2 C19B C18B -81.5(5)
C1B Fe2 C19B C18B 77.2(5)
C2B Fe2 C19B C18B 120.3(4)
C3B Fe2 C19B C18B 162.3(4)
C4B Fe2 C19B C18B -164.8(6)
C5B Fe2 C19B C18B 43.3(9)
C22B Fe2 C19B C20B 80.8(4)
C18B Fe2 C19B C20B 118.9(6)
C21B Fe2 C19B C20B 37.4(4)
C1B Fe2 C19B C20B -163.9(4)
C2B Fe2 C19B C20B -120.8(4)
C3B Fe2 C19B C20B -78.8(5)
C4B Fe2 C19B C20B -45.9(8)
C5B Fe2 C19B C20B 162.2(6)
C18B C19B C20B C21B -0.1(7)
Fe2 C19B C20B C21B -59.7(4)
C18B C19B C20B Fe2 59.6(4)
C22B Fe2 C20B C21B 37.5(4)
C18B Fe2 C20B C21B 81.9(4)
C19B Fe2 C20B C21B 119.5(6)
C1B Fe2 C20B C21B 161.9(7)
C2B Fe2 C20B C21B -161.9(4)
C3B Fe2 C20B C21B -120.5(4)
C4B Fe2 C20B C21B -78.4(5)
C5B Fe2 C20B C21B -43.7(9)
C22B Fe2 C20B C19B -82.1(4)
C18B Fe2 C20B C19B -37.6(4)
C21B Fe2 C20B C19B -119.5(6)
C1B Fe2 C20B C19B 42.4(9)
C2B Fe2 C20B C19B 78.6(5)
C3B Fe2 C20B C19B 120.0(4)
C4B Fe2 C20B C19B 162.1(4)
C5B Fe2 C20B C19B -163.2(6)
C19B C20B C21B C22B 0.5(7)
Fe2 C20B C21B C22B -59.2(4)
C19B C20B C21B Fe2 59.7(4)
C20B Fe2 C21B C22B 119.1(6)
C18B Fe2 C21B C22B 38.3(4)
C19B Fe2 C21B C22B 81.7(4)
C1B Fe2 C21B C22B -44.3(8)
C2B Fe2 C21B C22B 166.1(6)
C3B Fe2 C21B C22B -162.5(4)
C4B Fe2 C21B C22B -120.2(4)
C5B Fe2 C21B C22B -78.5(4)
C22B Fe2 C21B C20B -119.1(6)
C18B Fe2 C21B C20B -80.9(4)
C19B Fe2 C21B C20B -37.4(4)
C1B Fe2 C21B C20B -163.4(6)
C2B Fe2 C21B C20B 47.0(9)
C3B Fe2 C21B C20B 78.3(5)
C4B Fe2 C21B C20B 120.7(4)
C5B Fe2 C21B C20B 162.4(4)
C20B C21B C22B C18B -0.7(7)
Fe2 C21B C22B C18B -59.9(4)
C20B C21B C22B Fe2 59.2(4)
C19B C18B C22B C21B 0.6(7)
Fe2 C18B C22B C21B 60.3(4)
C19B C18B C22B Fe2 -59.6(4)
C20B Fe2 C22B C21B -37.7(4)
C18B Fe2 C22B C21B -118.8(6)
C19B Fe2 C22B C21B -81.4(4)
C1B Fe2 C22B C21B 162.0(4)
C2B Fe2 C22B C21B -166.1(6)
C3B Fe2 C22B C21B 44.2(8)
C4B Fe2 C22B C21B 78.6(4)
C5B Fe2 C22B C21B 119.8(4)
C20B Fe2 C22B C18B 81.1(4)
C21B Fe2 C22B C18B 118.8(6)
C19B Fe2 C22B C18B 37.4(4)
C1B Fe2 C22B C18B -79.3(5)
C2B Fe2 C22B C18B -47.3(8)
C3B Fe2 C22B C18B 163.0(6)
C4B Fe2 C22B C18B -162.6(4)
C5B Fe2 C22B C18B -121.4(4)
C20C Fe3 C1C C2C 45.0(10)
C22C Fe3 C1C C2C 163.9(4)
C21C Fe3 C1C C2C -160.3(8)
C18C Fe3 C1C C2C 121.2(4)
C19C Fe3 C1C C2C 79.6(5)
C3C Fe3 C1C C2C -36.8(4)
C4C Fe3 C1C C2C -80.8(4)
C5C Fe3 C1C C2C -118.1(6)
C20C Fe3 C1C C5C 163.0(7)
C22C Fe3 C1C C5C -78.1(4)
C21C Fe3 C1C C5C -42.2(10)
C18C Fe3 C1C C5C -120.7(4)
C19C Fe3 C1C C5C -162.3(4)
C2C Fe3 C1C C5C 118.1(6)
C3C Fe3 C1C C5C 81.3(4)
C4C Fe3 C1C C5C 37.3(3)
C5C C1C C2C C3C -2.0(7)
Fe3 C1C C2C C3C 58.6(4)
C5C C1C C2C Fe3 -60.6(4)
C20C Fe3 C2C C1C -162.2(4)
C22C Fe3 C2C C1C -43.8(9)
C21C Fe3 C2C C1C 161.5(7)
C18C Fe3 C2C C1C -78.9(4)
C19C Fe3 C2C C1C -119.8(4)
C3C Fe3 C2C C1C 121.0(5)
C4C Fe3 C2C C1C 82.3(4)
C5C Fe3 C2C C1C 38.4(4)
C20C Fe3 C2C C3C 76.8(5)
C22C Fe3 C2C C3C -164.8(6)
C21C Fe3 C2C C3C 40.5(8)
C1C Fe3 C2C C3C -121.0(5)
C18C Fe3 C2C C3C 160.1(4)
C19C Fe3 C2C C3C 119.2(4)
C4C Fe3 C2C C3C -38.7(4)
C5C Fe3 C2C C3C -82.6(4)
C1C C2C C3C C4C 1.7(7)
Fe3 C2C C3C C4C 60.1(4)
C1C C2C C3C Fe3 -58.3(4)
C20C Fe3 C3C C2C -121.1(4)
C22C Fe3 C3C C2C 166.8(6)
C21C Fe3 C3C C2C -163.4(4)
C1C Fe3 C3C C2C 36.8(4)
C18C Fe3 C3C C2C -52.4(10)
C19C Fe3 C3C C2C -80.1(5)
C4C Fe3 C3C C2C 117.6(6)
C5C Fe3 C3C C2C 80.6(4)
C20C Fe3 C3C C4C 121.4(5)
C22C Fe3 C3C C4C 49.3(9)
C21C Fe3 C3C C4C 79.0(5)
C1C Fe3 C3C C4C -80.8(4)
C18C Fe3 C3C C4C -170.0(7)
C19C Fe3 C3C C4C 162.3(4)
C2C Fe3 C3C C4C -117.6(6)
C5C Fe3 C3C C4C -37.0(4)
C2C C3C C4C C5C -0.8(6)
Fe3 C3C C4C C5C 59.0(4)
C2C C3C C4C C17C -178.5(5)
Fe3 C3C C4C C17C -118.7(5)
C2C C3C C4C Fe3 -59.8(4)
C20C Fe3 C4C C5C 163.1(4)
C22C Fe3 C4C C5C 79.8(4)
C21C Fe3 C4C C5C 121.1(4)
C1C Fe3 C4C C5C -37.6(3)
C18C Fe3 C4C C5C 49.7(9)
C19C Fe3 C4C C5C -165.9(7)
C2C Fe3 C4C C5C -81.6(4)
C3C Fe3 C4C C5C -120.3(5)
C20C Fe3 C4C C3C -76.6(5)
C22C Fe3 C4C C3C -159.9(4)
C21C Fe3 C4C C3C -118.6(4)
C1C Fe3 C4C C3C 82.7(4)
C18C Fe3 C4C C3C 170.0(8)
C19C Fe3 C4C C3C -45.5(9)
C2C Fe3 C4C C3C 38.7(4)
C5C Fe3 C4C C3C 120.3(5)
C20C Fe3 C4C C17C 46.4(6)
C22C Fe3 C4C C17C -36.9(6)
C21C Fe3 C4C C17C 4.4(5)
C1C Fe3 C4C C17C -154.3(6)
C18C Fe3 C4C C17C -67.0(10)
C19C Fe3 C4C C17C 77.4(9)
C2C Fe3 C4C C17C 161.7(6)
C3C Fe3 C4C C17C 123.0(7)
C5C Fe3 C4C C17C -116.7(6)
C3C C4C C5C C1C -0.5(6)
C17C C4C C5C C1C 177.4(5)
Fe3 C4C C5C C1C 58.2(4)
C3C C4C C5C C6C -180.0(5)
C17C C4C C5C C6C -2.1(8)
Fe3 C4C C5C C6C -121.3(5)
C3C C4C C5C Fe3 -58.7(4)
C17C C4C C5C Fe3 119.2(5)
C2C C1C C5C C4C 1.5(6)
Fe3 C1C C5C C4C -58.7(4)
C2C C1C C5C C6C -179.1(5)
Fe3 C1C C5C C6C 120.7(6)
C2C C1C C5C Fe3 60.2(4)
C20C Fe3 C5C C4C -43.0(8)
C22C Fe3 C5C C4C -119.0(4)
C21C Fe3 C5C C4C -76.7(4)
C1C Fe3 C5C C4C 119.7(5)
C18C Fe3 C5C C4C -160.9(4)
C19C Fe3 C5C C4C 165.7(6)
C2C Fe3 C5C C4C 81.3(4)
C3C Fe3 C5C C4C 37.3(4)
C20C Fe3 C5C C1C -162.8(7)
C22C Fe3 C5C C1C 121.3(4)
C21C Fe3 C5C C1C 163.6(4)
C18C Fe3 C5C C1C 79.3(5)
C19C Fe3 C5C C1C 46.0(8)
C2C Fe3 C5C C1C -38.4(4)
C3C Fe3 C5C C1C -82.4(4)
C4C Fe3 C5C C1C -119.7(5)
C20C Fe3 C5C C6C 70.6(9)
C22C Fe3 C5C C6C -5.4(6)
C21C Fe3 C5C C6C 36.9(6)
C1C Fe3 C5C C6C -126.6(7)
C18C Fe3 C5C C6C -47.3(6)
C19C Fe3 C5C C6C -80.6(8)
C2C Fe3 C5C C6C -165.0(6)
C3C Fe3 C5C C6C 150.9(6)
C4C Fe3 C5C C6C 113.6(6)
C4C C5C C6C C7C -179.8(5)
C1C C5C C6C C7C 0.8(9)
Fe3 C5C C6C C7C 94.0(6)
C4C C5C C6C C11C -1.1(7)
C1C C5C C6C C11C 179.5(5)
Fe3 C5C C6C C11C -87.3(6)
C11C C6C C7C C8C -0.9(9)
C5C C6C C7C C8C 177.8(6)
C6C C7C C8C C9C -0.2(10)
C7C C8C C9C C10C 1.1(10)
C8C C9C C10C C11C -0.9(9)
C7C C6C C11C C10C 1.1(7)
C5C C6C C11C C10C -177.6(4)
C7C C6C C11C C12C -177.9(5)
C5C C6C C11C C12C 3.4(7)
C9C C10C C11C C6C -0.2(7)
C9C C10C C11C C12C 178.8(5)
C6C C11C C12C C13C 176.3(5)
C10C C11C C12C C13C -2.6(7)
C6C C11C C12C C17C -2.7(7)
C10C C11C C12C C17C 178.3(4)
C11C C12C C13C C14C 179.8(6)
C17C C12C C13C C14C -1.1(8)
C12C C13C C14C C15C 1.1(11)
C13C C14C C15C C16C 0.0(12)
C14C C15C C16C C17C -1.1(12)
C15C C16C C17C C4C -179.5(6)
C15C C16C C17C C12C 1.0(9)
C5C C4C C17C C16C -176.8(6)
C3C C4C C17C C16C 0.7(9)
Fe3 C4C C17C C16C -89.5(6)
C5C C4C C17C C12C 2.7(7)
C3C C4C C17C C12C -179.8(5)
Fe3 C4C C17C C12C 90.0(5)
C13C C12C C17C C16C 0.1(7)
C11C C12C C17C C16C 179.2(5)
C13C C12C C17C C4C -179.5(5)
C11C C12C C17C C4C -0.4(7)
C20C Fe3 C18C C19C 37.9(5)
C22C Fe3 C18C C19C 120.4(7)
C21C Fe3 C18C C19C 82.6(5)
C1C Fe3 C18C C19C -119.4(5)
C2C Fe3 C18C C19C -76.8(6)
C3C Fe3 C18C C19C -37.8(11)
C4C Fe3 C18C C19C 161.0(7)
C5C Fe3 C18C C19C -162.2(5)
C20C Fe3 C18C C22C -82.5(5)
C21C Fe3 C18C C22C -37.8(4)
C1C Fe3 C18C C22C 120.2(4)
C19C Fe3 C18C C22C -120.4(7)
C2C Fe3 C18C C22C 162.9(4)
C3C Fe3 C18C C22C -158.1(8)
C4C Fe3 C18C C22C 40.6(10)
C5C Fe3 C18C C22C 77.4(5)
C22C C18C C19C C20C -0.3(8)
Fe3 C18C C19C C20C -59.0(5)
C22C C18C C19C Fe3 58.6(4)
C20C Fe3 C19C C18C -119.1(6)
C22C Fe3 C19C C18C -37.3(4)
C21C Fe3 C19C C18C -81.1(5)
C1C Fe3 C19C C18C 79.6(5)
C2C Fe3 C19C C18C 122.3(5)
C3C Fe3 C19C C18C 165.1(4)
C4C Fe3 C19C C18C -161.2(7)
C5C Fe3 C19C C18C 45.5(9)
C22C Fe3 C19C C20C 81.8(4)
C21C Fe3 C19C C20C 38.0(4)
C1C Fe3 C19C C20C -161.3(4)
C18C Fe3 C19C C20C 119.1(6)
C2C Fe3 C19C C20C -118.7(4)
C3C Fe3 C19C C20C -75.9(5)
C4C Fe3 C19C C20C -42.1(9)
C5C Fe3 C19C C20C 164.5(6)
C18C C19C C20C C21C -0.1(8)
Fe3 C19C C20C C21C -59.8(4)
C18C C19C C20C Fe3 59.6(5)
C22C Fe3 C20C C19C -81.2(4)
C21C Fe3 C20C C19C -119.5(6)
C1C Fe3 C20C C19C 47.2(10)
C18C Fe3 C20C C19C -37.2(4)
C2C Fe3 C20C C19C 80.3(5)
C3C Fe3 C20C C19C 121.9(4)
C4C Fe3 C20C C19C 163.5(4)
C5C Fe3 C20C C19C -164.8(6)
C22C Fe3 C20C C21C 38.3(4)
C1C Fe3 C20C C21C 166.7(7)
C18C Fe3 C20C C21C 82.3(5)
C19C Fe3 C20C C21C 119.5(6)
C2C Fe3 C20C C21C -160.2(4)
C3C Fe3 C20C C21C -118.6(4)
C4C Fe3 C20C C21C -77.1(5)
C5C Fe3 C20C C21C -45.3(9)
C19C C20C C21C C22C 0.5(7)
Fe3 C20C C21C C22C -59.6(4)
C19C C20C C21C Fe3 60.1(5)
C20C Fe3 C21C C22C 117.9(6)
C1C Fe3 C21C C22C -48.4(10)
C18C Fe3 C21C C22C 37.8(4)
C19C Fe3 C21C C22C 80.6(4)
C2C Fe3 C21C C22C 167.3(6)
C3C Fe3 C21C C22C -163.0(4)
C4C Fe3 C21C C22C -121.0(4)
C5C Fe3 C21C C22C -79.7(4)
C22C Fe3 C21C C20C -117.9(6)
C1C Fe3 C21C C20C -166.3(8)
C18C Fe3 C21C C20C -80.1(5)
C19C Fe3 C21C C20C -37.3(4)
C2C Fe3 C21C C20C 49.4(9)
C3C Fe3 C21C C20C 79.1(5)
C4C Fe3 C21C C20C 121.1(5)
C5C Fe3 C21C C20C 162.4(4)
C20C C21C C22C C18C -0.7(7)
Fe3 C21C C22C C18C -59.9(4)
C20C C21C C22C Fe3 59.2(4)
C19C C18C C22C C21C 0.6(7)
Fe3 C18C C22C C21C 59.8(4)
C19C C18C C22C Fe3 -59.2(5)
C20C Fe3 C22C C21C -38.8(4)
C1C Fe3 C22C C21C 161.4(4)
C18C Fe3 C22C C21C -119.0(6)
C19C Fe3 C22C C21C -82.6(5)
C2C Fe3 C22C C21C -165.7(7)
C3C Fe3 C22C C21C 40.9(8)
C4C Fe3 C22C C21C 76.8(4)
C5C Fe3 C22C C21C 119.1(4)
C20C Fe3 C22C C18C 80.2(5)
C21C Fe3 C22C C18C 119.0(6)
C1C Fe3 C22C C18C -79.6(5)
C19C Fe3 C22C C18C 36.4(4)
C2C Fe3 C22C C18C -46.7(9)
C3C Fe3 C22C C18C 159.9(6)
C4C Fe3 C22C C18C -164.2(4)
C5C Fe3 C22C C18C -121.9(4)
C22D Fe4 C1D C2D 161.2(4)
C3D Fe4 C1D C2D -36.9(4)
C20D Fe4 C1D C2D 48.6(10)
C19D Fe4 C1D C2D 78.5(5)
C18D Fe4 C1D C2D 119.3(4)
C21D Fe4 C1D C2D -166.7(7)
C5D Fe4 C1D C2D -118.4(6)
C4D Fe4 C1D C2D -81.2(4)
C2D Fe4 C1D C5D 118.4(6)
C22D Fe4 C1D C5D -80.5(4)
C3D Fe4 C1D C5D 81.4(4)
C20D Fe4 C1D C5D 167.0(7)
C19D Fe4 C1D C5D -163.1(4)
C18D Fe4 C1D C5D -122.4(4)
C21D Fe4 C1D C5D -48.3(9)
C4D Fe4 C1D C5D 37.2(3)
C5D C1D C2D C3D -0.9(7)
Fe4 C1D C2D C3D 58.9(4)
C5D C1D C2D Fe4 -59.8(4)
C22D Fe4 C2D C3D -167.1(6)
C20D Fe4 C2D C3D 77.6(5)
C19D Fe4 C2D C3D 118.7(4)
C1D Fe4 C2D C3D -120.6(5)
C18D Fe4 C2D C3D 160.4(4)
C21D Fe4 C2D C3D 44.9(9)
C5D Fe4 C2D C3D -82.3(4)
C4D Fe4 C2D C3D -38.6(4)
C22D Fe4 C2D C1D -46.4(8)
C3D Fe4 C2D C1D 120.6(5)
C20D Fe4 C2D C1D -161.8(4)
C19D Fe4 C2D C1D -120.7(4)
C18D Fe4 C2D C1D -78.9(5)
C21D Fe4 C2D C1D 165.5(7)
C5D Fe4 C2D C1D 38.3(4)
C4D Fe4 C2D C1D 82.0(4)
C1D C2D C3D C4D 1.7(7)
Fe4 C2D C3D C4D 60.6(4)
C1D C2D C3D Fe4 -58.9(4)
C22D Fe4 C3D C2D 165.4(7)
C20D Fe4 C3D C2D -121.7(4)
C19D Fe4 C3D C2D -80.1(5)
C1D Fe4 C3D C2D 37.1(4)
C18D Fe4 C3D C2D -47.1(9)
C21D Fe4 C3D C2D -163.1(4)
C5D Fe4 C3D C2D 81.0(4)
C4D Fe4 C3D C2D 118.2(6)
C2D Fe4 C3D C4D -118.2(6)
C22D Fe4 C3D C4D 47.2(10)
C20D Fe4 C3D C4D 120.2(4)
C19D Fe4 C3D C4D 161.7(4)
C1D Fe4 C3D C4D -81.1(4)
C18D Fe4 C3D C4D -165.3(7)
C21D Fe4 C3D C4D 78.8(5)
C5D Fe4 C3D C4D -37.2(3)
C2D C3D C4D C5D -1.7(6)
Fe4 C3D C4D C5D 58.2(4)
C2D C3D C4D C17D 177.9(5)
Fe4 C3D C4D C17D -122.2(6)
C2D C3D C4D Fe4 -59.9(4)
C2D Fe4 C4D C5D -81.6(4)
C22D Fe4 C4D C5D 77.5(4)
C3D Fe4 C4D C5D -119.8(5)
C20D Fe4 C4D C5D 161.0(3)
C19D Fe4 C4D C5D -165.8(6)
C1D Fe4 C4D C5D -37.5(3)
C18D Fe4 C4D C5D 43.2(9)
C21D Fe4 C4D C5D 119.5(4)
C2D Fe4 C4D C3D 38.2(4)
C22D Fe4 C4D C3D -162.7(5)
C20D Fe4 C4D C3D -79.2(5)
C19D Fe4 C4D C3D -46.0(8)
C1D Fe4 C4D C3D 82.3(4)
C18D Fe4 C4D C3D 163.0(8)
C21D Fe4 C4D C3D -120.7(4)
C5D Fe4 C4D C3D 119.8(5)
C2D Fe4 C4D C17D 164.4(6)
C22D Fe4 C4D C17D -36.6(6)
C3D Fe4 C4D C17D 126.2(7)
C20D Fe4 C4D C17D 47.0(6)
C19D Fe4 C4D C17D 80.1(8)
C1D Fe4 C4D C17D -151.5(6)
C18D Fe4 C4D C17D -70.8(10)
C21D Fe4 C4D C17D 5.4(6)
C5D Fe4 C4D C17D -114.0(6)
C3D C4D C5D C1D 1.2(6)
C17D C4D C5D C1D -178.5(5)
Fe4 C4D C5D C1D 58.9(4)
C3D C4D C5D C6D -178.7(5)
C17D C4D C5D C6D 1.6(7)
Fe4 C4D C5D C6D -121.1(5)
C3D C4D C5D Fe4 -57.7(4)
C17D C4D C5D Fe4 122.6(5)
C2D C1D C5D C4D -0.2(6)
Fe4 C1D C5D C4D -59.6(4)
C2D C1D C5D C6D 179.7(5)
Fe4 C1D C5D C6D 120.4(6)
C2D C1D C5D Fe4 59.4(4)
C2D Fe4 C5D C4D 81.6(4)
C22D Fe4 C5D C4D -121.7(4)
C3D Fe4 C5D C4D 37.8(3)
C20D Fe4 C5D C4D -47.8(8)
C19D Fe4 C5D C4D 164.8(6)
C1D Fe4 C5D C4D 119.9(5)
C18D Fe4 C5D C4D -163.8(4)
C21D Fe4 C5D C4D -79.4(4)
C2D Fe4 C5D C1D -38.3(4)
C22D Fe4 C5D C1D 118.4(4)
C3D Fe4 C5D C1D -82.1(4)
C20D Fe4 C5D C1D -167.8(7)
C19D Fe4 C5D C1D 44.9(8)
C18D Fe4 C5D C1D 76.3(5)
C21D Fe4 C5D C1D 160.7(4)
C4D Fe4 C5D C1D -119.9(5)
C2D Fe4 C5D C6D -164.5(6)
C22D Fe4 C5D C6D -7.8(6)
C3D Fe4 C5D C6D 151.6(6)
C20D Fe4 C5D C6D 66.0(9)
C19D Fe4 C5D C6D -81.4(8)
C1D Fe4 C5D C6D -126.2(7)
C18D Fe4 C5D C6D -49.9(6)
C21D Fe4 C5D C6D 34.5(6)
C4D Fe4 C5D C6D 113.9(6)
C4D C5D C6D C7D -179.6(5)
C1D C5D C6D C7D 0.5(9)
Fe4 C5D C6D C7D 93.6(6)
C4D C5D C6D C11D -0.5(7)
C1D C5D C6D C11D 179.6(5)
Fe4 C5D C6D C11D -87.3(6)
C11D C6D C7D C8D 0.3(8)
C5D C6D C7D C8D 179.4(5)
C6D C7D C8D C9D 0.2(9)
C7D C8D C9D C10D -1.8(9)
C8D C9D C10D C11D 2.8(8)
C9D C10D C11D C6D -2.1(7)
C9D C10D C11D C12D -179.6(5)
C7D C6D C11D C10D 0.7(7)
C5D C6D C11D C10D -178.4(4)
C7D C6D C11D C12D 178.1(5)
C5D C6D C11D C12D -1.1(7)
C10D C11D C12D C13D 0.7(7)
C6D C11D C12D C13D -176.7(5)
C10D C11D C12D C17D 178.9(4)
C6D C11D C12D C17D 1.5(7)
C17D C12D C13D C14D -0.9(8)
C11D C12D C13D C14D 177.3(5)
C12D C13D C14D C15D 1.4(10)
C13D C14D C15D C16D -0.9(10)
C14D C15D C16D C17D -0.1(10)
C15D C16D C17D C12D 0.6(8)
C15D C16D C17D C4D -177.4(5)
C13D C12D C17D C16D -0.1(7)
C11D C12D C17D C16D -178.4(5)
C13D C12D C17D C4D 177.9(5)
C11D C12D C17D C4D -0.3(7)
C5D C4D C17D C16D 176.9(5)
C3D C4D C17D C16D -2.7(9)
Fe4 C4D C17D C16D -96.3(6)
C5D C4D C17D C12D -1.2(7)
C3D C4D C17D C12D 179.3(5)
Fe4 C4D C17D C12D 85.7(6)
C2D Fe4 C18D C19D -80.0(5)
C22D Fe4 C18D C19D 118.1(6)
C3D Fe4 C18D C19D -45.8(10)
C20D Fe4 C18D C19D 37.1(4)
C1D Fe4 C18D C19D -122.2(4)
C21D Fe4 C18D C19D 80.5(5)
C5D Fe4 C18D C19D -163.8(4)
C4D Fe4 C18D C19D 163.8(7)
C2D Fe4 C18D C22D 161.9(4)
C3D Fe4 C18D C22D -164.0(7)
C20D Fe4 C18D C22D -81.0(5)
C19D Fe4 C18D C22D -118.1(6)
C1D Fe4 C18D C22D 119.7(4)
C21D Fe4 C18D C22D -37.6(4)
C5D Fe4 C18D C22D 78.0(5)
C4D Fe4 C18D C22D 45.7(10)
C22D C18D C19D C20D 0.3(7)
Fe4 C18D C19D C20D -59.4(4)
C22D C18D C19D Fe4 59.7(4)
C2D Fe4 C19D C20D -122.0(4)
C22D Fe4 C19D C20D 81.2(5)
C3D Fe4 C19D C20D -79.5(5)
C1D Fe4 C19D C20D -164.4(4)
C18D Fe4 C19D C20D 119.7(6)
C21D Fe4 C19D C20D 37.1(4)
C5D Fe4 C19D C20D 162.0(6)
C4D Fe4 C19D C20D -45.5(8)
C2D Fe4 C19D C18D 118.3(5)
C22D Fe4 C19D C18D -38.5(4)
C3D Fe4 C19D C18D 160.8(4)
C20D Fe4 C19D C18D -119.7(6)
C1D Fe4 C19D C18D 75.9(5)
C21D Fe4 C19D C18D -82.6(5)
C5D Fe4 C19D C18D 42.3(9)
C4D Fe4 C19D C18D -165.2(6)
C18D C19D C20D C21D -0.1(7)
Fe4 C19D C20D C21D -59.6(4)
C18D C19D C20D Fe4 59.5(4)
C2D Fe4 C20D C19D 76.8(5)
C22D Fe4 C20D C19D -81.5(4)
C3D Fe4 C20D C19D 118.8(4)
C1D Fe4 C20D C19D 40.4(10)
C18D Fe4 C20D C19D -37.2(4)
C21D Fe4 C20D C19D -120.0(6)
C5D Fe4 C20D C19D -163.2(6)
C4D Fe4 C20D C19D 161.7(4)
C2D Fe4 C20D C21D -163.2(5)
C22D Fe4 C20D C21D 38.5(4)
C3D Fe4 C20D C21D -121.2(5)
C19D Fe4 C20D C21D 120.0(6)
C1D Fe4 C20D C21D 160.4(8)
C18D Fe4 C20D C21D 82.8(5)
C5D Fe4 C20D C21D -43.2(9)
C4D Fe4 C20D C21D -78.3(5)
C19D C20D C21D C22D -0.1(7)
Fe4 C20D C21D C22D -59.7(4)
C19D C20D C21D Fe4 59.6(5)
C2D Fe4 C21D C20D 44.1(10)
C22D Fe4 C21D C20D -118.0(6)
C3D Fe4 C21D C20D 77.6(5)
C19D Fe4 C21D C20D -37.0(4)
C1D Fe4 C21D C20D -161.9(7)
C18D Fe4 C21D C20D -80.3(5)
C5D Fe4 C21D C20D 162.6(4)
C4D Fe4 C21D C20D 120.4(4)
C2D Fe4 C21D C22D 162.1(7)
C3D Fe4 C21D C22D -164.4(4)
C20D Fe4 C21D C22D 118.0(6)
C19D Fe4 C21D C22D 81.1(4)
C1D Fe4 C21D C22D -43.9(9)
C18D Fe4 C21D C22D 37.7(4)
C5D Fe4 C21D C22D -79.4(4)
C4D Fe4 C21D C22D -121.6(4)
C20D C21D C22D C18D 0.3(7)
Fe4 C21D C22D C18D -59.6(4)
C20D C21D C22D Fe4 59.9(4)
C19D C18D C22D C21D -0.3(7)
Fe4 C18D C22D C21D 59.7(4)
C19D C18D C22D Fe4 -60.0(4)
C2D Fe4 C22D C21D -163.8(6)
C3D Fe4 C22D C21D 42.0(9)
C20D Fe4 C22D C21D -38.0(4)
C19D Fe4 C22D C21D -81.4(4)
C1D Fe4 C22D C21D 162.2(4)
C18D Fe4 C22D C21D -119.3(6)
C5D Fe4 C22D C21D 119.5(4)
C4D Fe4 C22D C21D 77.7(4)
C2D Fe4 C22D C18D -44.5(8)
C3D Fe4 C22D C18D 161.3(7)
C20D Fe4 C22D C18D 81.3(5)
C19D Fe4 C22D C18D 37.9(4)
C1D Fe4 C22D C18D -78.5(5)
C21D Fe4 C22D C18D 119.3(6)
C5D Fe4 C22D C18D -121.2(4)
C4D Fe4 C22D C18D -163.0(4)
